data_7134356
loop_
_publ_author_name
'Fang, Renbo'
'Zhang, Di'
'Dong, Jing'
'Feng, Yeqin'
'Liu, Chengpeng'
'Yao, Liaoyuan'
'Chi, Yingnan'
'Hu, Changwen'

_publ_section_title
;
 An open hollow polyoxovanadate cage based on {Nb(V5)} pentagons with
 size-selective encapsulation properties
;
_journal_issue 33
_journal_name_full 'Chemical Communications'
_journal_page_first 6182
_journal_page_last 6185
_journal_paper_doi 10.1039/D5CC01376C
_journal_volume 61
_journal_year 2025
_chemical_formula_moiety 'C55 H44 N Nb2 O66 P8 S2 V14, 4(C2 H8 N), 2(C2 H7 N), C2.1 H6.3 N, C3 H7 N O, C H3 O, C H4 O'
_chemical_formula_sum 'C80 H152 N11 Nb2 O70 P8 S2 V14'
_chemical_formula_weight 3598.98
_space_group_crystal_system monoclinic
_space_group_IT_number 14
_space_group_name_Hall '-P 2yn'
_space_group_name_H-M_alt 'P 1 21/n 1'
_atom_sites_solution_hydrogens mixed
_atom_sites_solution_primary iterative
_audit_creation_date 2025-03-12
_audit_creation_method
;
Olex2 1.5
(compiled 2024.02.16 svn.r378c4104 for OlexSys, GUI svn.r6928)
;
_audit_update_record
;
2025-03-12 deposited with the CCDC.	2025-03-25 downloaded from the CCDC.
;
_cell_angle_alpha 90
_cell_angle_beta 90.2780(10)
_cell_angle_gamma 90
_cell_formula_units_Z 4
_cell_length_a 18.0624(3)
_cell_length_b 25.9485(4)
_cell_length_c 29.2392(5)
_cell_measurement_reflns_used 32956
_cell_measurement_temperature 149.99(10)
_cell_measurement_theta_max 31.2170
_cell_measurement_theta_min 3.2160
_cell_volume 13704.0(4)
_computing_cell_refinement 'CrysAlisPro 1.171.43.140a (Rigaku OD, 2024)'
_computing_data_collection 'CrysAlisPro 1.171.43.140a (Rigaku OD, 2024)'
_computing_data_reduction 'CrysAlisPro 1.171.43.140a (Rigaku OD, 2024)'
_computing_molecular_graphics 'Olex2 1.5 (Dolomanov et al., 2009)'
_computing_publication_material 'Olex2 1.5 (Dolomanov et al., 2009)'
_computing_structure_refinement 'SHELXL 2016/6 (Sheldrick, 2015)'
_computing_structure_solution 'olex2.solve 1.5 (Bourhis et al., 2015)'
_diffrn_ambient_temperature 150.00
_diffrn_detector_area_resol_mean 10.0000
_diffrn_measured_fraction_theta_full 0.987
_diffrn_measured_fraction_theta_max 0.987
_diffrn_measurement_device_type 'Rigaku (Mo) X-ray Source'
_diffrn_measurement_method '\f and \w scans'
_diffrn_radiation_type MoK\a
_diffrn_radiation_wavelength 0.71073
_diffrn_reflns_av_R_equivalents 0.0427
_diffrn_reflns_av_unetI/netI 0.0509
_diffrn_reflns_Laue_measured_fraction_full 0.987
_diffrn_reflns_Laue_measured_fraction_max 0.987
_diffrn_reflns_limit_h_max 21
_diffrn_reflns_limit_h_min -20
_diffrn_reflns_limit_k_max 30
_diffrn_reflns_limit_k_min -30
_diffrn_reflns_limit_l_max 34
_diffrn_reflns_limit_l_min -29
_diffrn_reflns_number 72059
_diffrn_reflns_point_group_measured_fraction_full 0.987
_diffrn_reflns_point_group_measured_fraction_max 0.987
_diffrn_reflns_theta_full 25.000
_diffrn_reflns_theta_max 25.000
_diffrn_reflns_theta_min 3.217
_diffrn_source 'Rotating-anode X-ray tube'
_diffrn_standards_number 0
_exptl_absorpt_coefficient_mu 1.287
_exptl_absorpt_correction_T_max 1.00000
_exptl_absorpt_correction_T_min 0.47289
_exptl_absorpt_correction_type multi-scan
_exptl_crystal_colour green
_exptl_crystal_colour_primary green
_exptl_crystal_density_diffrn 1.744
_exptl_crystal_description block
_exptl_crystal_F_000 7300
_exptl_crystal_size_max 0.26
_exptl_crystal_size_mid 0.19
_exptl_crystal_size_min 0.14
_refine_diff_density_max 3.548
_refine_diff_density_min -2.759
_refine_diff_density_rms 0.195
_refine_ls_extinction_method none
_refine_ls_goodness_of_fit_ref 1.057
_refine_ls_hydrogen_treatment constr
_refine_ls_matrix_type full
_refine_ls_number_parameters 1617
_refine_ls_number_reflns 23827
_refine_ls_number_restraints 6343
_refine_ls_restrained_S_all 1.059
_refine_ls_R_factor_all 0.1042
_refine_ls_R_factor_gt 0.0842
_refine_ls_shift/su_max 0.000
_refine_ls_shift/su_mean 0.000
_refine_ls_structure_factor_coef Fsqd
_refine_ls_weighting_details 'w=1/[\s^2^(Fo^2^)+(0.1561P)^2^+125.9220P] where P=(Fo^2^+2Fc^2^)/3'
_refine_ls_weighting_scheme calc
_refine_ls_wR_factor_gt 0.2470
_refine_ls_wR_factor_ref 0.2638
_reflns_Friedel_coverage 0.000
_reflns_number_gt 19236
_reflns_number_total 23827
_reflns_threshold_expression 'I > 2\s(I)'
_cod_data_source_file d5cc01376c2.cif
_cod_data_source_block 1_a_sq
_cod_depositor_comments 'Adding full bibliography for 7134353--7134356.cif.'
_cod_database_code 7134356
_shelx_shelxl_version_number 2016/6
_shelx_space_group_comment
;
The symmetry employed for this shelxl refinement is uniquely defined
by the following loop, which should always be used as a source of
symmetry information in preference to the above space-group names.
They are only intended as comments.
;
_shelx_estimated_absorpt_t_max 0.840
_shelx_estimated_absorpt_t_min 0.731
_olex2_refinement_description
;
1. Fixed Uiso
 At 1.2 times of:
  All C(H) groups, All C(H,H) groups, All N(H) groups, All N(H,H) groups
 At 1.5 times of:
  All C(H,H,H) groups, All O(H) groups
2. Rigid bond restraints
 P4, C19
 with sigma for 1-2 distances of 0.01 and sigma for 1-3 distances of 0.02
 V4, O5
 with sigma for 1-2 distances of 0.005 and sigma for 1-3 distances of 0.05
 V4, O17
 with sigma for 1-2 distances of 0.005 and sigma for 1-3 distances of 0.05
 V4, O18
 with sigma for 1-2 distances of 0.005 and sigma for 1-3 distances of 0.05
 V7, O40
 with sigma for 1-2 distances of 0.005 and sigma for 1-3 distances of 0.05
 V7, O52
 with sigma for 1-2 distances of 0.002 and sigma for 1-3 distances of 0.02
 V7, O53
 with sigma for 1-2 distances of 0.005 and sigma for 1-3 distances of 0.05
3. Uiso/Uaniso restraints and constraints
O61 \\sim O65 \\sim O66 \\sim O53 \\sim O17 \\sim O11 \\sim O34 \\sim O42 \\sim
O43 \\sim O37 \\sim O40 \\sim O15 \\sim O38 \\sim O21 \\sim O46 \\sim O50 \\sim
O19 \\sim O6 \\sim O36 \\sim O48 \\sim O39 \\sim O22 \\sim O28 \\sim O20 \\sim
O30 \\sim O65A \\sim O66A \\sim O32 \\sim O23 \\sim O14 \\sim O31 \\sim O24
\\sim O63 \\sim O18 \\sim O52 \\sim O10 \\sim O45 \\sim O55 \\sim O47 \\sim O9
\\sim O60 \\sim O56 \\sim O49 \\sim O33 \\sim O12 \\sim O29 \\sim O44 \\sim O26
\\sim O1 \\sim O58 \\sim O4 \\sim O8 \\sim O62 \\sim O54 \\sim O35 \\sim O5
\\sim O13 \\sim O16 \\sim O64 \\sim O3 \\sim O7 \\sim O2 \\sim O51 \\sim O59
\\sim O25 \\sim O57 \\sim O41 \\sim O27 \\sim O68 \\sim O69 \\sim O67 \\sim V1
\\sim V5 \\sim V4 \\sim V3 \\sim V2 \\sim V7 \\sim V8 \\sim V12 \\sim V9 \\sim
V11 \\sim V6 \\sim V13 \\sim V10 \\sim V14 \\sim Nb1 \\sim Nb2 \\sim P3 \\sim
P4 \\sim P6 \\sim P5 \\sim P1 \\sim P2 \\sim P8 \\sim P7 \\sim C7 \\sim C12
\\sim C11 \\sim C10 \\sim C9 \\sim C8 \\sim C38 \\sim C37 \\sim C42 \\sim C41
\\sim C40 \\sim C39 \\sim C36 \\sim C35 \\sim C34 \\sim C33 \\sim C32 \\sim C31
\\sim C47 \\sim C46 \\sim C45 \\sim C44 \\sim C43 \\sim C48 \\sim C2 \\sim C1
\\sim C6 \\sim C5 \\sim C4 \\sim C3 \\sim C15 \\sim C16 \\sim C17 \\sim C18
\\sim C13 \\sim C14 \\sim C27 \\sim C26 \\sim C25 \\sim C30 \\sim C29 \\sim C28
\\sim C19 \\sim C20 \\sim C21 \\sim C22 \\sim C23 \\sim C24 \\sim C57 \\sim C56
\\sim C54 \\sim C52 \\sim C77 \\sim C66 \\sim C76 \\sim C69 \\sim C67 \\sim C68
\\sim C62 \\sim C65 \\sim C72 \\sim C73 \\sim C58 \\sim C59 \\sim C53A \\sim
C51A \\sim C55A \\sim C57A \\sim C56A \\sim C55 \\sim C51 \\sim C63 \\sim C64
\\sim C53 \\sim C70 \\sim C75 \\sim C74 \\sim C60 \\sim C71 \\sim C61 \\sim C86
\\sim N1 \\sim N2 \\sim N8 \\sim N9 \\sim N7 \\sim N6 \\sim N1A \\sim N5 \\sim
N3 \\sim N4: within 3.8A with sigma of 0.01 and sigma for terminal atoms of
0.02 within 3.8A
V7 \\sim O40: within 2A with sigma of 0.005 and sigma for terminal atoms of
0.01 within 2A
V7 \\sim O52: within 2A with sigma of 0.002 and sigma for terminal atoms of
0.04 within 2A
V7 \\sim O53: within 2A with sigma of 0.005 and sigma for terminal atoms of
0.01 within 2A
V4 \\sim O5: within 2A with sigma of 0.005 and sigma for terminal atoms of 0.01
within 2A
V4 \\sim O17: within 2A with sigma of 0.005 and sigma for terminal atoms of
0.01 within 2A
V4 \\sim O18: within 2A with sigma of 0.005 and sigma for terminal atoms of
0.01 within 2A
Uanis(N6) \\sim Ueq, Uanis(N4) \\sim Ueq: with sigma of 0.01 and sigma for
terminal atoms of 0.02
4. Others
 Fixed Sof: C57(0.5) C56(0.5) C62(0.6) H62A(0.6) H62B(0.6) H62C(0.6) C65(0.5)
 H65A(0.5) H65B(0.5) H65C(0.5) C53A(0.5) H53A(0.5) C51A(0.5) H51A(0.5)
 C55A(0.5) H55A(0.5) C57A(0.5) C56A(0.5) C55(0.5) H55(0.5) C51(0.5) H51(0.5)
 C63(0.5) H63A(0.5) H63B(0.5) H63C(0.5) C64(0.5) H64A(0.5) H64B(0.5) H64C(0.5)
 N1(0.5) N1A(0.5) C53(0.5) H53(0.5) O65(0.5) O66(0.5) O65A(0.5) O66A(0.5)
5.a Riding coordinates:
 N8(H8A)
5.b Secondary CH2 refined with riding coordinates:
 C20(H20A,H20B), N2(H2A,H2B), N9(H9A,H9B), N5(H5A,H5B), N3(H3A,H3B), N4(H4A,H4B)
5.c Aromatic/amide H refined with riding coordinates:
 C12(H12), C11(H11), C10(H10), C9(H9), C8(H8), C38(H38), C42(H42), C41(H41),
 C40(H40), C39(H39), C36(H36), C35(H35), C34(H34), C33(H33), C32(H32), C47(H47),
  C46(H46), C45(H45), C44(H44), C48(H48), C2(H2), C6(H6), C5(H5), C4(H4),
 C3(H3), C15(H15), C16(H16), C17(H17), C18(H18), C14(H14), C27(H27), C26(H26),
 C30(H30), C29(H29), C28(H28), C21(H21), C22(H22), C23(H23), C24(H24),
 C53A(H53A), C51A(H51A), C55A(H55A), C55(H55), C51(H51), C53(H53), C60(H60)
5.d Fitted hexagon refined as free rotating group:
 C7(C12,C11,C10,C9,C8), C38(C37,C42,C41,C40,C39), C36(C35,C34,C33,C32,C31),
 C47(C46,C45,C44,C43,C48), C2(C1,C6,C5,C4,C3), C15(C16,C17,C18,C13,C14),
 C27(C26,C25,C30,C29,C28), C19(C20,C21,C22,C23,C24)
5.e X=CH2 refined with riding coordinates:
 C72(H72A,H72B)
5.f Idealised Me refined as rotating group:
 C77(H77A,H77B,H77C), C66(H66A,H66B,H66C), C76(H76A,H76B,H76C), C69(H69A,H69B,
 H69C), C67(H67A,H67B,H67C), C68(H68A,H68B,H68C), C62(H62A,H62B,H62C), C65(H65A,
 H65B,H65C), C73(H73A,H73B,H73C), C58(H58A,H58B,H58C), C59(H59A,H59B,H59C),
 C63(H63A,H63B,H63C), C64(H64A,H64B,H64C), C70(H70A,H70B,H70C), C75(H75A,H75B,
 H75C), C74(H74A,H74B,H74C), C71(H71A,H71B,H71C), C61(H61A,H61B,H61C), C86(H86A,
 H86B,H86C)
5.g Idealised tetrahedral OH refined as rotating group:
 O67(H67)
;
_olex2_submission_special_instructions 'No special instructions were received'

loop_
_space_group_symop_operation_xyz
'x, y, z'
'-x+1/2, y+1/2, -z+1/2'
'-x, -y, -z'
'x-1/2, -y-1/2, z-1/2'

loop_
_atom_site_label
_atom_site_type_symbol
_atom_site_fract_x
_atom_site_fract_y
_atom_site_fract_z
_atom_site_U_iso_or_equiv
_atom_site_adp_type
_atom_site_occupancy
_atom_site_site_symmetry_order
_atom_site_calc_flag
_atom_site_refinement_flags_posn
_atom_site_refinement_flags_adp
_atom_site_refinement_flags_occupancy
_atom_site_disorder_assembly
_atom_site_disorder_group
C7 C 0.2888(3) 0.1260(2) 0.1026(2) 0.0430(15) Uani 1 1 d G U . . .
C12 C 0.3074(3) 0.1113(3) 0.0584(2) 0.0519(16) Uani 1 1 d G U . . .
H12 H 0.347274 0.127787 0.043133 0.062 Uiso 1 1 calc R U . . .
C11 C 0.2676(4) 0.0726(3) 0.03645(19) 0.062(2) Uani 1 1 d G U . . .
H11 H 0.280352 0.062569 0.006247 0.075 Uiso 1 1 calc R U . . .
C10 C 0.2093(4) 0.0486(2) 0.0587(2) 0.063(2) Uani 1 1 d G U . . .
H10 H 0.182089 0.022079 0.043754 0.076 Uiso 1 1 calc R U . . .
C9 C 0.1906(3) 0.0632(3) 0.1029(2) 0.062(2) Uani 1 1 d G U . . .
H9 H 0.150747 0.046808 0.118147 0.075 Uiso 1 1 calc R U . . .
C8 C 0.2304(4) 0.1020(3) 0.12483(18) 0.0510(16) Uani 1 1 d G U . . .
H8 H 0.217669 0.112026 0.155033 0.061 Uiso 1 1 calc R U . . .
C38 C 0.2416(3) 0.0857(2) 0.3540(2) 0.0486(15) Uani 1 1 d G U . . .
H38 H 0.291522 0.080432 0.363380 0.058 Uiso 1 1 calc R U . . .
C37 C 0.2214(3) 0.1313(2) 0.3324(2) 0.0421(15) Uani 1 1 d G U . . .
C42 C 0.1484(3) 0.1389(2) 0.3187(2) 0.0522(16) Uani 1 1 d G U . . .
H42 H 0.134580 0.170089 0.303883 0.063 Uiso 1 1 calc R U . . .
C41 C 0.0957(3) 0.1010(3) 0.3267(3) 0.061(2) Uani 1 1 d G U . . .
H41 H 0.045803 0.106255 0.317327 0.073 Uiso 1 1 calc R U . . .
C40 C 0.1159(3) 0.0554(2) 0.3483(3) 0.0586(19) Uani 1 1 d G U . . .
H40 H 0.079884 0.029510 0.353798 0.070 Uiso 1 1 calc R U . . .
C39 C 0.1889(4) 0.0478(2) 0.3620(2) 0.0591(19) Uani 1 1 d G U . . .
H39 H 0.202743 0.016597 0.376825 0.071 Uiso 1 1 calc R U . . .
C36 C 0.5638(2) 0.0542(2) 0.4082(2) 0.0378(14) Uani 1 1 d G U . . .
H36 H 0.518388 0.070700 0.415581 0.045 Uiso 1 1 calc R U . . .
C35 C 0.5850(3) 0.0097(2) 0.43124(19) 0.0455(17) Uani 1 1 d G U . . .
H35 H 0.554163 -0.004210 0.454377 0.055 Uiso 1 1 calc R U . . .
C34 C 0.6514(3) -0.01437(19) 0.4204(2) 0.0456(17) Uani 1 1 d G U . . .
H34 H 0.665907 -0.044783 0.436184 0.055 Uiso 1 1 calc R U . . .
C33 C 0.6965(3) 0.0060(2) 0.3866(2) 0.0444(17) Uani 1 1 d G U . . .
H33 H 0.741877 -0.010446 0.379195 0.053 Uiso 1 1 calc R U . . .
C32 C 0.6753(3) 0.0505(2) 0.36354(18) 0.0390(14) Uani 1 1 d G U . . .
H32 H 0.706104 0.064464 0.340399 0.047 Uiso 1 1 calc R U . . .
C31 C 0.6089(3) 0.07463(17) 0.37434(18) 0.0331(13) Uani 1 1 d G U . . .
C47 C 0.0686(3) 0.4624(3) 0.3143(2) 0.069(2) Uani 1 1 d G U . . .
H47 H 0.028890 0.465391 0.293038 0.083 Uiso 1 1 calc R U . . .
C46 C 0.0668(4) 0.4900(3) 0.3551(3) 0.067(2) Uani 1 1 d G U . . .
H46 H 0.025994 0.511809 0.361619 0.081 Uiso 1 1 calc R U . . .
C45 C 0.1249(4) 0.4857(3) 0.3862(2) 0.073(2) Uani 1 1 d G U . . .
H45 H 0.123686 0.504498 0.414072 0.088 Uiso 1 1 calc R U . . .
C44 C 0.1846(3) 0.4537(3) 0.3766(2) 0.0627(17) Uani 1 1 d G U . . .
H44 H 0.224276 0.450768 0.397944 0.075 Uiso 1 1 calc R U . . .
C43 C 0.1863(3) 0.4262(3) 0.3359(2) 0.0503(16) Uani 1 1 d G U . . .
C48 C 0.1283(4) 0.4305(3) 0.3048(2) 0.0612(17) Uani 1 1 d G U . . .
H48 H 0.129482 0.411660 0.276910 0.073 Uiso 1 1 calc R U . . .
C2 C 0.1841(4) 0.4473(3) 0.1218(2) 0.0619(17) Uani 1 1 d G U . . .
H2 H 0.196193 0.455753 0.152556 0.074 Uiso 1 1 calc R U . . .
C1 C 0.2253(3) 0.4105(3) 0.0986(2) 0.0530(16) Uani 1 1 d G U . . .
C6 C 0.2076(4) 0.3981(3) 0.0536(2) 0.0615(17) Uani 1 1 d G U . . .
H6 H 0.235727 0.372921 0.037722 0.074 Uiso 1 1 calc R U . . .
C5 C 0.1489(4) 0.4227(3) 0.0318(2) 0.079(2) Uani 1 1 d G U . . .
H5 H 0.136828 0.414245 0.000994 0.094 Uiso 1 1 calc R U . . .
C4 C 0.1078(4) 0.4595(3) 0.0550(3) 0.080(2) Uani 1 1 d G U . . .
H4 H 0.067610 0.476323 0.040046 0.096 Uiso 1 1 calc R U . . .
C3 C 0.1254(4) 0.4719(3) 0.1000(3) 0.076(2) Uani 1 1 d G U . . .
H3 H 0.097292 0.497078 0.115827 0.091 Uiso 1 1 calc R U . . .
C15 C 0.6573(4) 0.0036(2) 0.0799(2) 0.064(2) Uani 1 1 d G U . . .
H15 H 0.631183 -0.013914 0.056293 0.077 Uiso 1 1 calc R U . . .
C16 C 0.7237(4) -0.0163(2) 0.0964(3) 0.061(2) Uani 1 1 d G U . . .
H16 H 0.742908 -0.047422 0.084143 0.073 Uiso 1 1 calc R U . . .
C17 C 0.7620(3) 0.0093(3) 0.1310(3) 0.061(2) Uani 1 1 d G U . . .
H17 H 0.807318 -0.004302 0.142277 0.073 Uiso 1 1 calc R U . . .
C18 C 0.7339(3) 0.0548(2) 0.1490(2) 0.0525(16) Uani 1 1 d G U . . .
H18 H 0.760005 0.072327 0.172561 0.063 Uiso 1 1 calc R U . . .
C13 C 0.6675(3) 0.0747(2) 0.1324(2) 0.0399(14) Uani 1 1 d G U . . .
C14 C 0.6292(3) 0.0491(2) 0.0979(2) 0.0502(16) Uani 1 1 d G U . . .
H14 H 0.583869 0.062717 0.086578 0.060 Uiso 1 1 calc R U . . .
C27 C 0.9224(4) 0.3797(3) 0.3756(3) 0.080(2) Uani 1 1 d G U . . .
H27 H 0.956773 0.397206 0.356593 0.096 Uiso 1 1 calc R U . . .
C26 C 0.8547(4) 0.3637(3) 0.3578(2) 0.0664(18) Uani 1 1 d G U . . .
H26 H 0.842805 0.370293 0.326623 0.080 Uiso 1 1 calc R U . . .
C25 C 0.8044(3) 0.3381(3) 0.3855(2) 0.0539(16) Uani 1 1 d G U . . .
C30 C 0.8218(4) 0.3285(3) 0.4311(2) 0.0610(17) Uani 1 1 d G U . . .
H30 H 0.787478 0.311026 0.450068 0.073 Uiso 1 1 calc R U . . .
C29 C 0.8895(4) 0.3445(3) 0.4489(2) 0.077(2) Uani 1 1 d G U . . .
H29 H 0.901445 0.337938 0.480038 0.093 Uiso 1 1 calc R U . . .
C28 C 0.9398(3) 0.3701(4) 0.4211(3) 0.080(2) Uani 1 1 d G U . . .
H28 H 0.986093 0.381028 0.433301 0.096 Uiso 1 1 calc R U . . .
C19 C 0.8636(3) 0.3332(3) 0.1612(3) 0.0635(17) Uani 1 1 d G U . . .
C20 C 0.9172(5) 0.2961(3) 0.1703(4) 0.0791(19) Uani 1 1 d G U . . .
H20A H 0.912273 0.286177 0.202852 0.095 Uiso 1 1 calc R U . . .
H20B H 0.904574 0.265265 0.151913 0.095 Uiso 1 1 calc R U . . .
C21 C 0.9915(4) 0.3070(3) 0.1627(4) 0.097(3) Uani 1 1 d G U . . .
H21 H 1.028091 0.281646 0.168920 0.116 Uiso 1 1 calc R U . . .
C22 C 1.0122(3) 0.3550(4) 0.1461(4) 0.090(2) Uani 1 1 d G U . . .
H22 H 1.062911 0.362501 0.140860 0.108 Uiso 1 1 calc R U . . .
C23 C 0.9586(5) 0.3922(3) 0.1370(4) 0.094(2) Uani 1 1 d G U . . .
H23 H 0.972701 0.424977 0.125585 0.112 Uiso 1 1 calc R U . . .
C24 C 0.8843(4) 0.3812(3) 0.1446(3) 0.0738(18) Uani 1 1 d G U . . .
H24 H 0.847669 0.406599 0.138370 0.089 Uiso 1 1 calc R U . . .
C57 C 0.5503(9) 0.2815(6) 0.1632(6) 0.0330(12) Uani 0.5 1 d . U P A 1
C56 C 0.5077(9) 0.2811(6) 0.3302(6) 0.0332(12) Uani 0.5 1 d . U P A 1
C54 C 0.5028(5) 0.2800(4) 0.2041(3) 0.0402(12) Uani 1 1 d . U . . .
C52 C 0.4827(5) 0.2814(4) 0.2836(3) 0.0386(12) Uani 1 1 d . U . . .
C77 C 0.1471(7) 0.1873(5) 0.0343(5) 0.070(3) Uani 1 1 d . U . . .
H77A H 0.182418 0.169941 0.014153 0.105 Uiso 1 1 calc R U . . .
H77B H 0.100087 0.192238 0.018083 0.105 Uiso 1 1 calc R U . . .
H77C H 0.138960 0.166166 0.061601 0.105 Uiso 1 1 calc R U . . .
C66 C 0.1323(7) 0.2668(6) 0.0820(5) 0.075(3) Uani 1 1 d . U . . .
H66A H 0.083569 0.274466 0.068757 0.113 Uiso 1 1 calc R U . . .
H66B H 0.157261 0.299046 0.090133 0.113 Uiso 1 1 calc R U . . .
H66C H 0.126114 0.245640 0.109511 0.113 Uiso 1 1 calc R U . . .
C76 C 0.0960(7) 0.0657(5) 0.4666(4) 0.064(3) Uani 1 1 d . U . . .
H76A H 0.076487 0.046639 0.440263 0.095 Uiso 1 1 calc R U . . .
H76B H 0.136068 0.088498 0.456596 0.095 Uiso 1 1 calc R U . . .
H76C H 0.056312 0.086422 0.480125 0.095 Uiso 1 1 calc R U . . .
C69 C 0.1908(6) 0.0023(5) 0.4872(4) 0.060(3) Uani 1 1 d . U . . .
H69A H 0.181383 -0.018282 0.459638 0.090 Uiso 1 1 calc R U . . .
H69B H 0.204859 -0.020587 0.512444 0.090 Uiso 1 1 calc R U . . .
H69C H 0.231056 0.026669 0.481298 0.090 Uiso 1 1 calc R U . . .
C67 C 0.2502(7) 0.1642(5) 0.4744(4) 0.064(3) Uani 1 1 d . U . . .
H67A H 0.217312 0.184677 0.454841 0.096 Uiso 1 1 calc R U . . .
H67B H 0.221534 0.148828 0.499313 0.096 Uiso 1 1 calc R U . . .
H67C H 0.273213 0.136851 0.456300 0.096 Uiso 1 1 calc R U . . .
C68 C 0.3567(8) 0.1736(5) 0.5277(4) 0.068(3) Uani 1 1 d . U . . .
H68A H 0.377463 0.141963 0.514741 0.103 Uiso 1 1 calc R U . . .
H68B H 0.327819 0.165166 0.554980 0.103 Uiso 1 1 calc R U . . .
H68C H 0.397084 0.197085 0.536149 0.103 Uiso 1 1 calc R U . . .
C62 C 0.8671(9) 0.1314(6) 0.3578(5) 0.045(3) Uani 0.6 1 d . U P . .
H62A H 0.866034 0.093691 0.359042 0.067 Uiso 0.6 1 calc R U P . .
H62B H 0.911908 0.142706 0.341848 0.067 Uiso 0.6 1 calc R U P . .
H62C H 0.823326 0.143924 0.341243 0.067 Uiso 0.6 1 calc R U P . .
C65 C 0.7960(9) 0.1336(7) 0.4273(6) 0.037(3) Uani 0.5 1 d . U P . .
H65A H 0.753181 0.148024 0.411076 0.055 Uiso 0.5 1 calc R U P . .
H65B H 0.795265 0.144933 0.459288 0.055 Uiso 0.5 1 calc R U P . .
H65C H 0.794049 0.095929 0.426061 0.055 Uiso 0.5 1 calc R U P . .
C72 C 0.6030(8) 0.3922(6) 0.2520(6) 0.081(2) Uani 1 1 d . U . . .
H72A H 0.605094 0.391563 0.219590 0.098 Uiso 1 1 calc R U . . .
H72B H 0.563017 0.376083 0.267449 0.098 Uiso 1 1 calc R U . . .
C73 C 0.7171(10) 0.4405(7) 0.2500(6) 0.101(3) Uani 1 1 d . U . . .
H73A H 0.731721 0.421454 0.222576 0.151 Uiso 1 1 calc R U . . .
H73B H 0.758638 0.441408 0.271703 0.151 Uiso 1 1 calc R U . . .
H73C H 0.703183 0.475717 0.241619 0.151 Uiso 1 1 calc R U . . .
C58 C 0.8938(11) 0.1336(8) 0.1712(7) 0.121(4) Uani 1 1 d . U . . .
H58A H 0.900267 0.155688 0.144359 0.181 Uiso 1 1 calc R U . . .
H58B H 0.849336 0.144292 0.187835 0.181 Uiso 1 1 calc R U . . .
H58C H 0.888402 0.097693 0.161438 0.181 Uiso 1 1 calc R U . . .
C59 C 1.0254(13) 0.1263(10) 0.1759(9) 0.151(5) Uani 1 1 d . U . . .
H59A H 1.021404 0.092879 0.160510 0.227 Uiso 1 1 calc R U . . .
H59B H 1.065745 0.125184 0.198372 0.227 Uiso 1 1 calc R U . . .
H59C H 1.035618 0.153189 0.153208 0.227 Uiso 1 1 calc R U . . .
C53A C 0.4547(10) 0.2823(7) 0.2398(6) 0.0385(14) Uani 0.5 1 d . U P A 2
H53A H 0.402824 0.284510 0.234536 0.046 Uiso 0.5 1 calc R U P A 2
C51A C 0.5571(10) 0.2636(7) 0.2903(6) 0.0384(12) Uani 0.5 1 d . U P A 2
H51A H 0.574311 0.257867 0.320594 0.046 Uiso 0.5 1 calc R U P A 2
C55A C 0.5768(10) 0.2620(7) 0.2132(6) 0.0393(13) Uani 0.5 1 d . U P A 2
H55A H 0.607952 0.255000 0.187855 0.047 Uiso 0.5 1 calc R U P A 2
C57A C 0.4800(9) 0.2881(7) 0.1574(6) 0.0354(12) Uani 0.5 1 d . U P A 2
C56A C 0.4398(10) 0.2889(7) 0.3238(6) 0.0374(12) Uani 0.5 1 d . U P A 2
C55 C 0.4264(9) 0.2967(7) 0.1972(6) 0.0374(13) Uani 0.5 1 d . U P A 1
H55 H 0.409459 0.304014 0.167113 0.045 Uiso 0.5 1 calc R U P A 1
C51 C 0.4075(9) 0.2961(7) 0.2736(6) 0.0374(12) Uani 0.5 1 d . U P A 1
H51 H 0.375671 0.302004 0.298812 0.045 Uiso 0.5 1 calc R U P A 1
C63 C 0.8650(10) 0.2094(6) 0.4036(6) 0.036(3) Uani 0.5 1 d . U P . .
H63A H 0.908164 0.222470 0.387112 0.054 Uiso 0.5 1 calc R U P . .
H63B H 0.865640 0.222768 0.435001 0.054 Uiso 0.5 1 calc R U P . .
H63C H 0.819620 0.220794 0.388126 0.054 Uiso 0.5 1 calc R U P . .
C64 C 0.9288(9) 0.1345(5) 0.4330(5) 0.031(3) Uani 0.5 1 d . U P . .
H64A H 0.928254 0.096744 0.434200 0.046 Uiso 0.5 1 calc R U P . .
H64B H 0.923808 0.148418 0.463937 0.046 Uiso 0.5 1 calc R U P . .
H64C H 0.975557 0.146217 0.419709 0.046 Uiso 0.5 1 calc R U P . .
N1 N 0.3793(8) 0.3020(6) 0.2324(5) 0.0375(12) Uani 0.5 1 d . U P A 1
N2 N 0.1775(5) 0.2383(4) 0.0482(3) 0.0545(18) Uani 1 1 d . U . . .
H2A H 0.223564 0.233468 0.060099 0.065 Uiso 1 1 calc R U . . .
H2B H 0.182234 0.258147 0.022704 0.065 Uiso 1 1 calc R U . . .
N8 N 0.1234(5) 0.0308(3) 0.4994(3) 0.052(2) Uani 1 1 d . U . . .
H8A H 0.127373 0.045198 0.526543 0.063 Uiso 1 1 d R U . . .
N9 N 0.3092(5) 0.1983(3) 0.4941(3) 0.0474(16) Uani 1 1 d . U . . .
H9A H 0.337816 0.210167 0.470863 0.057 Uiso 1 1 calc R U . . .
H9B H 0.287156 0.226013 0.507381 0.057 Uiso 1 1 calc R U . . .
N7 N 0.8672(5) 0.1524(3) 0.4047(3) 0.055(2) Uani 1 1 d . U . . .
N6 N 0.9547(11) 0.1381(8) 0.1995(7) 0.132(4) Uani 1 1 d . U . . .
N1A N 0.6040(8) 0.2547(6) 0.2548(5) 0.0402(12) Uani 0.5 1 d . U P A 2
C53 C 0.5282(10) 0.2765(7) 0.2464(6) 0.0374(13) Uani 0.5 1 d . U P A 1
H53 H 0.579546 0.270396 0.251250 0.045 Uiso 0.5 1 calc R U P A 1
Nb1 Nb 0.54412(4) 0.29855(3) 0.05812(2) 0.02572(18) Uani 1 1 d . U . . .
Nb2 Nb 0.45395(4) 0.29250(3) 0.43197(3) 0.03110(19) Uani 1 1 d . U . . .
O61 O 0.5401(8) 0.5210(5) 0.3812(5) 0.129(4) Uani 1 1 d . U . . .
O65 O 0.6121(6) 0.2583(4) 0.1637(4) 0.0320(11) Uani 0.5 1 d . U P A 1
O66 O 0.5687(6) 0.2594(4) 0.3399(4) 0.0309(11) Uani 0.5 1 d . U P A 1
O53 O 0.6291(3) 0.1761(2) 0.37487(19) 0.0310(9) Uani 1 1 d . U . . .
O17 O 0.6907(3) 0.1763(2) 0.13431(18) 0.0296(9) Uani 1 1 d . U . . .
O11 O 0.5607(3) 0.2945(2) -0.0034(2) 0.0348(12) Uani 1 1 d . U . . .
O34 O 0.7254(3) 0.2029(2) 0.3051(2) 0.0345(10) Uani 1 1 d . U . . .
O42 O 0.3730(3) 0.2384(2) 0.41065(19) 0.0333(10) Uani 1 1 d . U . . .
O43 O 0.3570(3) 0.3321(2) 0.4150(2) 0.0367(10) Uani 1 1 d . U . . .
O37 O 0.6096(3) 0.1337(2) 0.29836(19) 0.0325(10) Uani 1 1 d . U . . .
O40 O 0.5689(3) 0.3028(2) 0.4321(2) 0.0338(10) Uani 1 1 d . U . . .
O15 O 0.4197(3) 0.1690(2) 0.12421(19) 0.0337(10) Uani 1 1 d . U . . .
O38 O 0.2927(3) 0.1863(2) 0.2689(2) 0.0401(10) Uani 1 1 d . U . . .
O21 O 0.5012(3) 0.4562(2) 0.1218(2) 0.0414(12) Uani 1 1 d . U . . .
O46 O 0.6454(3) 0.2145(2) 0.4658(2) 0.0407(14) Uani 1 1 d . U . . .
O50 O 0.4383(4) 0.2877(3) 0.4917(2) 0.0478(15) Uani 1 1 d . U . . .
O19 O 0.7202(4) 0.3627(2) 0.1523(2) 0.0437(11) Uani 1 1 d . U . . .
O6 O 0.4548(3) 0.4419(2) 0.0286(2) 0.0457(15) Uani 1 1 d . U . . .
O36 O 0.7244(4) 0.3114(3) 0.3112(2) 0.0454(11) Uani 1 1 d . U . . .
O48 O 0.2287(3) 0.2746(2) 0.4304(2) 0.0412(14) Uani 1 1 d . U . . .
O39 O 0.2737(4) 0.3790(3) 0.2732(2) 0.0460(11) Uani 1 1 d . U . . .
O22 O 0.5986(4) 0.5071(2) 0.0877(2) 0.0476(15) Uani 1 1 d . U . . .
O28 O 0.8535(4) 0.2599(3) 0.2814(2) 0.0550(16) Uani 1 1 d . U . . .
C70 C 0.4626(7) 0.1416(5) 0.2306(4) 0.070(2) Uani 1 1 d . U . . .
H70A H 0.453823 0.126422 0.200373 0.105 Uiso 1 1 calc R U . . .
H70B H 0.516008 0.145057 0.235866 0.105 Uiso 1 1 calc R U . . .
H70C H 0.439293 0.175649 0.232056 0.105 Uiso 1 1 calc R U . . .
C75 C 0.3330(9) 0.5035(6) 0.2635(5) 0.090(3) Uani 1 1 d . U . . .
H75A H 0.312849 0.511176 0.233065 0.135 Uiso 1 1 calc R U . . .
H75B H 0.360243 0.533508 0.274989 0.135 Uiso 1 1 calc R U . . .
H75C H 0.292282 0.495443 0.284377 0.135 Uiso 1 1 calc R U . . .
O20 O 0.6277(3) 0.4372(2) 0.1398(2) 0.0390(12) Uani 1 1 d . U . . .
O30 O 0.1654(4) 0.1907(3) 0.2092(2) 0.0530(16) Uani 1 1 d . U . . .
O65A O 0.4142(7) 0.2864(5) 0.1466(4) 0.0417(18) Uani 0.5 1 d . U P A 2
O66A O 0.3694(7) 0.2865(5) 0.3215(4) 0.0390(11) Uani 0.5 1 d . U P A 2
N5 N 0.4332(5) 0.1106(4) 0.2632(3) 0.0628(17) Uani 1 1 d . U . . .
H5A H 0.416090 0.131116 0.286102 0.075 Uiso 1 1 calc R U . . .
H5B H 0.470372 0.091110 0.275100 0.075 Uiso 1 1 calc R U . . .
O32 O 0.7501(3) 0.2044(2) 0.2247(2) 0.0376(10) Uani 1 1 d . U . . .
O23 O 0.5709(4) 0.5136(3) 0.1687(3) 0.0568(18) Uani 1 1 d . U . . .
O14 O 0.3162(3) 0.2266(2) 0.0981(2) 0.0351(10) Uani 1 1 d . U . . .
O31 O 0.1562(4) 0.3633(3) 0.2112(3) 0.0635(18) Uani 1 1 d . U . . .
O24 O 0.7529(4) 0.3119(3) 0.2211(2) 0.0447(11) Uani 1 1 d . U . . .
C74 C 0.4286(8) 0.4470(6) 0.2200(5) 0.084(3) Uani 1 1 d . U . . .
H74A H 0.400565 0.456252 0.192425 0.125 Uiso 1 1 calc R U . . .
H74B H 0.440438 0.410192 0.219341 0.125 Uiso 1 1 calc R U . . .
H74C H 0.474522 0.467085 0.221212 0.125 Uiso 1 1 calc R U . . .
O63 O 0.5266(3) 0.3001(2) 0.1301(2) 0.0352(9) Uani 1 1 d . U . . .
O18 O 0.7561(3) 0.2687(2) 0.1435(2) 0.0360(9) Uani 1 1 d . U . . .
O52 O 0.6975(3) 0.2680(2) 0.3865(2) 0.0354(10) Uani 1 1 d . U . . .
O10 O 0.7124(3) 0.4077(2) 0.0621(2) 0.0337(12) Uani 1 1 d . U . . .
O45 O 0.6222(5) 0.4009(3) 0.4611(3) 0.071(2) Uani 1 1 d . U . . .
O55 O 0.3627(3) 0.1639(2) 0.3395(2) 0.0372(10) Uani 1 1 d . U . . .
O47 O 0.4081(3) 0.1331(2) 0.4295(2) 0.0382(13) Uani 1 1 d . U . . .
O9 O 0.7451(3) 0.2257(2) 0.05284(19) 0.0359(13) Uani 1 1 d . U . . .
O60 O 0.5676(5) 0.4356(3) 0.3739(3) 0.0739(16) Uani 1 1 d . U . . .
O56 O 0.2595(3) 0.2300(2) 0.3434(2) 0.0389(10) Uani 1 1 d . U . . .
O49 O 0.3462(5) 0.4325(3) 0.4449(3) 0.073(2) Uani 1 1 d . U . . .
O33 O 0.2419(3) 0.2802(3) 0.1771(2) 0.0425(11) Uani 1 1 d . U . . .
O12 O 0.3736(3) 0.4129(2) 0.1097(2) 0.0401(11) Uani 1 1 d . U . . .
O29 O 0.7524(3) 0.1045(2) 0.2654(2) 0.0398(13) Uani 1 1 d . U . . .
O44 O 0.4772(3) 0.3713(2) 0.4282(2) 0.0396(11) Uani 1 1 d . U . . .
O26 O 0.3138(3) 0.1854(3) 0.1765(2) 0.0416(11) Uani 1 1 d . U . . .
O1 O 0.5629(3) 0.3770(2) 0.06935(19) 0.0300(10) Uani 1 1 d . U . . .
O58 O 0.3321(3) 0.4077(2) 0.3464(2) 0.0445(11) Uani 1 1 d . U . . .
N3 N 0.3840(6) 0.4584(5) 0.2606(4) 0.075(2) Uani 1 1 d . U . . .
H3A H 0.416193 0.461212 0.284456 0.090 Uiso 1 1 calc R U . . .
H3B H 0.356053 0.429855 0.265998 0.090 Uiso 1 1 calc R U . . .
O4 O 0.5904(3) 0.2257(2) 0.07274(18) 0.0292(9) Uani 1 1 d . U . . .
O8 O 0.5028(3) 0.1388(2) 0.0428(2) 0.0378(13) Uani 1 1 d . U . . .
O62 O 0.5052(8) 0.4863(6) 0.3159(5) 0.128(3) Uani 1 1 d . U . . .
O54 O 0.5027(3) 0.1436(2) 0.35179(19) 0.0301(10) Uani 1 1 d . U . . .
O35 O 0.2186(3) 0.2785(2) 0.2587(2) 0.0407(11) Uani 1 1 d . U . . .
O5 O 0.6537(3) 0.3087(2) 0.07920(18) 0.0267(9) Uani 1 1 d . U . . .
O13 O 0.3082(3) 0.3276(2) 0.1036(2) 0.0404(10) Uani 1 1 d . U . . .
O16 O 0.5586(3) 0.1454(2) 0.13426(19) 0.0315(10) Uani 1 1 d . U . . .
O64 O 0.4682(3) 0.3012(2) 0.3592(2) 0.0380(9) Uani 1 1 d . U . . .
O3 O 0.4609(3) 0.2439(2) 0.06010(19) 0.0306(9) Uani 1 1 d . U . . .
O7 O 0.3264(3) 0.2804(3) 0.0158(2) 0.0420(14) Uani 1 1 d . U . . .
O2 O 0.4441(3) 0.3369(2) 0.05611(19) 0.0309(10) Uani 1 1 d . U . . .
O51 O 0.6586(3) 0.3598(2) 0.3723(2) 0.0452(11) Uani 1 1 d . U . . .
O59 O 0.4445(5) 0.4654(3) 0.3858(3) 0.0732(17) Uani 1 1 d . U . . .
O25 O 0.6361(3) 0.1354(2) 0.20468(19) 0.0335(10) Uani 1 1 d . U . . .
O57 O 0.2450(3) 0.3317(2) 0.3467(2) 0.0413(10) Uani 1 1 d . U . . .
O41 O 0.5045(3) 0.2205(2) 0.41953(19) 0.0310(10) Uani 1 1 d . U . . .
O27 O 0.2979(3) 0.3810(3) 0.1756(2) 0.0446(11) Uani 1 1 d . U . . .
P3 P 0.63581(11) 0.13695(7) 0.15283(7) 0.0266(4) Uani 1 1 d . U . . .
P4 P 0.76735(12) 0.31858(8) 0.17003(8) 0.0336(5) Uani 1 1 d . U . . .
P6 P 0.58560(10) 0.13549(7) 0.34805(7) 0.0245(4) Uani 1 1 d . U . . .
P5 P 0.71559(13) 0.31815(9) 0.36266(8) 0.0371(5) Uani 1 1 d . U . . .
P1 P 0.30663(11) 0.38174(9) 0.12374(8) 0.0338(5) Uani 1 1 d . U . . .
P2 P 0.33761(11) 0.18010(8) 0.12731(7) 0.0308(4) Uani 1 1 d . U . . .
P8 P 0.26353(13) 0.38329(9) 0.32500(9) 0.0393(5) Uani 1 1 d . U . . .
P7 P 0.28822(11) 0.18096(8) 0.32082(7) 0.0317(4) Uani 1 1 d . U . . .
S1 S 0.57505(11) 0.48042(8) 0.12931(8) 0.0372(5) Uani 1 1 d . . . . .
S2 S 0.51714(18) 0.47442(12) 0.36407(12) 0.0653(8) Uani 1 1 d . . . . .
V1 V 0.46563(7) 0.40740(5) 0.07343(5) 0.0302(3) Uani 1 1 d . U . . .
V5 V 0.65953(7) 0.37994(5) 0.09856(4) 0.0253(3) Uani 1 1 d . U . . .
V4 V 0.68804(5) 0.24031(4) 0.09629(3) 0.0103(2) Uani 1 1 d . U . . .
V3 V 0.50547(7) 0.18044(5) 0.08359(4) 0.0255(3) Uani 1 1 d . U . . .
V2 V 0.37049(6) 0.28296(5) 0.06471(4) 0.0230(3) Uani 1 1 d . U . . .
V7 V 0.60911(5) 0.23589(4) 0.41682(4) 0.0121(2) Uani 1 1 d . U . . .
V8 V 0.42866(7) 0.17628(5) 0.39318(4) 0.0261(3) Uani 1 1 d . U . . .
V12 V 0.69659(7) 0.15146(5) 0.25958(4) 0.0271(3) Uani 1 1 d . U . . .
V9 V 0.29052(6) 0.28097(4) 0.38980(4) 0.0225(3) Uani 1 1 d . U . . .
V11 V 0.76786(8) 0.25990(6) 0.26951(5) 0.0364(3) Uani 1 1 d . U . . .
V6 V 0.58256(8) 0.37609(6) 0.41789(6) 0.0405(4) Uani 1 1 d . U . . .
V13 V 0.24150(8) 0.22026(6) 0.21725(5) 0.0381(3) Uani 1 1 d . U . . .
V10 V 0.38875(9) 0.40238(6) 0.40442(6) 0.0445(4) Uani 1 1 d . U . . .
V14 V 0.23611(9) 0.33946(7) 0.21890(6) 0.0442(4) Uani 1 1 d . U . . .
C60 C 0.9479(11) 0.1695(8) 0.2323(7) 0.107(3) Uani 1 1 d . U . . .
H60 H 0.899945 0.184330 0.234037 0.128 Uiso 1 1 calc R U . . .
O68 O 0.9962(9) 0.1870(7) 0.2667(6) 0.155(4) Uani 1 1 d . U . . .
C71 C 0.3730(9) 0.0759(7) 0.2495(6) 0.096(3) Uani 1 1 d . U . . .
H71A H 0.376740 0.068502 0.216705 0.144 Uiso 1 1 calc R U . . .
H71B H 0.325255 0.092297 0.255770 0.144 Uiso 1 1 calc R U . . .
H71C H 0.376828 0.043671 0.266805 0.144 Uiso 1 1 calc R U . . .
O69 O 0.5533(7) 0.0440(5) 0.2409(5) 0.112(3) Uani 1 1 d . U . . .
C61 C 0.6041(9) 0.0064(6) 0.2476(6) 0.093(3) Uani 1 1 d . U . . .
H61A H 0.611674 -0.012447 0.218933 0.140 Uiso 1 1 calc R U . . .
H61B H 0.586408 -0.017415 0.271132 0.140 Uiso 1 1 calc R U . . .
H61C H 0.651001 0.021829 0.257524 0.140 Uiso 1 1 calc R U . . .
O67 O 0.0583(9) 0.2793(7) 0.2842(5) 0.133(4) Uani 1 1 d . U . . .
H67 H 0.030942 0.254696 0.276092 0.199 Uiso 1 1 calc R U . . .
C86 C 0.0672(10) 0.2784(7) 0.3312(6) 0.102(4) Uani 1 1 d . U . . .
H86A H 0.115534 0.263486 0.338892 0.153 Uiso 1 1 calc R U . . .
H86B H 0.027935 0.257515 0.344900 0.153 Uiso 1 1 calc R U . . .
H86C H 0.064499 0.313654 0.343165 0.153 Uiso 1 1 calc R U . . .
N4 N 0.6492(7) 0.4128(5) 0.2729(4) 0.086(2) Uani 1 1 d . U . . .
H4A H 0.668278 0.388943 0.292454 0.103 Uiso 1 1 calc R U . . .
H4B H 0.626336 0.436931 0.290486 0.103 Uiso 1 1 calc R U . . .

loop_
_atom_site_aniso_label
_atom_site_aniso_U_11
_atom_site_aniso_U_22
_atom_site_aniso_U_33
_atom_site_aniso_U_23
_atom_site_aniso_U_13
_atom_site_aniso_U_12
C7 0.043(3) 0.037(3) 0.049(3) 0.002(3) -0.009(3) -0.013(3)
C12 0.054(3) 0.045(3) 0.056(3) -0.003(3) -0.007(3) -0.014(3)
C11 0.070(4) 0.051(4) 0.066(4) -0.009(4) -0.012(4) -0.014(4)
C10 0.067(4) 0.049(4) 0.073(4) -0.004(4) -0.015(4) -0.016(4)
C9 0.062(4) 0.050(4) 0.075(4) 0.008(4) -0.010(4) -0.019(4)
C8 0.050(3) 0.046(3) 0.057(3) 0.004(3) -0.006(3) -0.016(3)
C38 0.052(3) 0.052(3) 0.042(3) 0.002(3) 0.013(3) -0.001(3)
C37 0.042(3) 0.046(3) 0.038(3) 0.002(3) 0.012(3) -0.003(3)
C42 0.048(3) 0.058(3) 0.050(3) 0.005(3) 0.007(3) -0.006(3)
C41 0.058(4) 0.069(4) 0.056(4) -0.002(4) 0.006(4) -0.013(4)
C40 0.064(4) 0.061(4) 0.050(4) -0.006(3) 0.013(3) -0.017(4)
C39 0.069(4) 0.057(4) 0.052(4) 0.001(3) 0.015(4) -0.007(4)
C36 0.035(3) 0.037(3) 0.042(3) 0.009(3) 0.003(3) 0.006(3)
C35 0.040(3) 0.044(4) 0.052(4) 0.018(3) 0.002(3) 0.004(3)
C34 0.041(3) 0.039(3) 0.056(4) 0.016(3) 0.001(3) 0.007(3)
C33 0.035(3) 0.042(3) 0.056(4) 0.014(3) 0.003(3) 0.009(3)
C32 0.035(3) 0.037(3) 0.045(3) 0.008(3) 0.006(3) 0.006(3)
C31 0.030(3) 0.031(3) 0.038(3) 0.005(2) -0.001(2) 0.004(2)
C47 0.059(4) 0.068(4) 0.081(4) 0.005(4) 0.005(4) 0.020(4)
C46 0.057(4) 0.062(4) 0.083(4) 0.007(4) 0.015(4) 0.017(4)
C45 0.063(4) 0.071(4) 0.085(5) -0.006(4) 0.009(4) 0.018(4)
C44 0.055(3) 0.061(3) 0.073(4) -0.005(3) 0.006(3) 0.015(3)
C43 0.043(3) 0.047(3) 0.061(3) 0.007(3) 0.015(3) 0.011(3)
C48 0.054(3) 0.061(3) 0.069(3) 0.004(3) 0.006(3) 0.016(3)
C2 0.045(3) 0.071(3) 0.070(3) 0.019(3) 0.007(3) 0.012(3)
C1 0.036(3) 0.062(3) 0.061(3) 0.019(3) 0.004(3) 0.007(3)
C6 0.048(3) 0.071(3) 0.066(3) 0.020(3) 0.000(3) 0.006(3)
C5 0.059(4) 0.096(5) 0.081(5) 0.023(4) -0.002(4) 0.009(4)
C4 0.057(4) 0.094(5) 0.088(5) 0.023(4) 0.002(4) 0.016(4)
C3 0.054(4) 0.090(5) 0.084(4) 0.021(4) 0.007(4) 0.021(4)
C15 0.077(4) 0.049(4) 0.066(4) -0.011(4) 0.001(4) 0.005(4)
C16 0.073(4) 0.047(4) 0.064(4) -0.009(4) 0.004(4) 0.016(4)
C17 0.068(4) 0.052(4) 0.064(4) -0.003(4) 0.003(4) 0.018(4)
C18 0.055(3) 0.048(3) 0.055(3) -0.005(3) 0.000(3) 0.012(3)
C13 0.044(3) 0.035(3) 0.041(3) -0.001(3) 0.004(3) 0.006(3)
C14 0.058(3) 0.042(3) 0.051(3) -0.007(3) -0.001(3) 0.006(3)
C27 0.063(4) 0.086(5) 0.092(5) -0.017(4) 0.003(4) -0.016(4)
C26 0.057(3) 0.068(3) 0.075(4) -0.010(3) -0.002(3) -0.014(3)
C25 0.046(3) 0.055(3) 0.060(3) -0.015(3) -0.003(3) -0.008(3)
C30 0.051(3) 0.067(3) 0.065(3) -0.016(3) -0.006(3) -0.006(3)
C29 0.065(4) 0.087(4) 0.079(4) -0.025(4) -0.007(4) -0.003(4)
C28 0.065(4) 0.085(5) 0.089(5) -0.028(4) -0.006(4) -0.015(4)
C19 0.055(3) 0.069(3) 0.066(3) 0.014(3) -0.010(3) -0.011(3)
C20 0.070(3) 0.084(4) 0.084(4) 0.012(3) -0.002(3) -0.007(3)
C21 0.083(5) 0.105(5) 0.102(5) 0.014(5) -0.003(4) -0.004(4)
C22 0.077(4) 0.098(5) 0.094(5) 0.017(4) -0.003(4) -0.017(4)
C23 0.082(5) 0.097(5) 0.103(5) 0.016(5) 0.000(4) -0.016(4)
C24 0.067(3) 0.073(3) 0.081(4) 0.013(3) -0.004(3) -0.011(3)
C57 0.031(2) 0.035(2) 0.033(2) 0.002(2) -0.001(2) 0.000(2)
C56 0.032(2) 0.033(2) 0.034(2) 0.001(2) 0.001(2) 0.001(2)
C54 0.037(2) 0.046(2) 0.037(2) 0.000(2) 0.001(2) 0.000(2)
C52 0.036(2) 0.043(2) 0.037(2) 0.002(2) 0.002(2) 0.001(2)
C77 0.077(6) 0.064(5) 0.069(6) 0.011(5) -0.018(5) -0.005(5)
C66 0.070(6) 0.078(6) 0.078(6) 0.006(5) -0.011(5) -0.004(5)
C76 0.068(6) 0.069(6) 0.054(5) -0.001(5) 0.019(5) 0.008(5)
C69 0.061(6) 0.062(6) 0.057(6) -0.005(5) -0.004(5) 0.003(5)
C67 0.072(6) 0.057(5) 0.064(5) 0.013(5) 0.029(5) 0.002(5)
C68 0.087(7) 0.065(6) 0.054(6) 0.009(5) 0.017(5) 0.014(5)
C62 0.055(6) 0.040(6) 0.039(6) -0.002(5) -0.009(5) 0.020(5)
C65 0.038(6) 0.032(6) 0.040(6) -0.006(5) -0.007(5) 0.001(5)
C72 0.079(4) 0.081(5) 0.085(5) -0.001(4) -0.001(4) -0.001(4)
C73 0.104(7) 0.092(7) 0.106(7) -0.006(6) 0.001(6) -0.001(6)
C58 0.107(7) 0.125(8) 0.131(8) -0.016(7) -0.007(7) -0.005(7)
C59 0.127(9) 0.156(10) 0.170(10) -0.030(9) 0.001(9) -0.010(9)
C53A 0.036(2) 0.042(2) 0.037(2) 0.002(2) 0.001(2) 0.001(2)
C51A 0.037(2) 0.041(2) 0.038(2) 0.001(2) 0.001(2) 0.001(2)
C55A 0.038(2) 0.043(2) 0.037(2) 0.002(2) 0.001(2) 0.001(2)
C57A 0.033(2) 0.038(2) 0.035(2) 0.002(2) -0.001(2) -0.001(2)
C56A 0.036(2) 0.038(2) 0.038(2) 0.002(2) 0.003(2) 0.002(2)
C55 0.034(2) 0.042(2) 0.036(2) 0.004(2) 0.002(2) 0.001(2)
C51 0.034(2) 0.041(2) 0.037(2) 0.003(2) 0.003(2) 0.003(2)
C63 0.039(6) 0.024(5) 0.045(6) -0.003(5) -0.012(5) 0.007(5)
C64 0.045(7) 0.014(6) 0.033(7) 0.000(5) -0.031(6) 0.009(5)
N1 0.033(2) 0.044(2) 0.036(2) 0.004(2) 0.003(2) 0.001(2)
N2 0.044(3) 0.063(4) 0.056(4) 0.014(3) -0.009(3) -0.008(3)
N8 0.066(5) 0.052(5) 0.039(4) -0.004(4) 0.004(4) -0.006(4)
N9 0.054(3) 0.044(3) 0.045(3) 0.000(3) 0.021(3) 0.008(3)
N7 0.060(5) 0.049(4) 0.057(5) 0.000(4) -0.017(4) 0.013(4)
N6 0.122(6) 0.137(7) 0.138(7) -0.024(6) -0.005(6) 0.000(6)
N1A 0.038(2) 0.044(2) 0.039(2) 0.001(2) 0.000(2) 0.001(2)
C53 0.034(2) 0.042(2) 0.036(2) 0.003(2) 0.002(2) 0.001(2)
Nb1 0.0244(3) 0.0250(3) 0.0278(4) 0.0033(3) -0.0015(3) -0.0019(3)
Nb2 0.0367(4) 0.0262(4) 0.0304(4) 0.0009(3) 0.0030(3) 0.0037(3)
O61 0.147(8) 0.086(7) 0.156(9) -0.012(7) 0.014(7) -0.013(7)
O65 0.030(2) 0.034(2) 0.032(2) 0.003(2) 0.0003(19) -0.0003(19)
O66 0.0303(19) 0.031(2) 0.031(2) 0.0003(19) -0.0010(19) 0.0003(19)
O53 0.0306(19) 0.0307(19) 0.032(2) -0.0031(17) 0.0008(17) -0.0009(17)
O17 0.0306(19) 0.0289(18) 0.0293(19) 0.0032(16) -0.0013(17) 0.0009(17)
O11 0.032(3) 0.041(3) 0.031(3) 0.002(2) 0.001(2) -0.001(2)
O34 0.034(2) 0.037(2) 0.033(2) -0.0005(18) -0.0001(18) -0.0020(18)
O42 0.033(2) 0.033(2) 0.034(2) 0.0009(18) 0.0085(18) 0.0032(18)
O43 0.036(2) 0.031(2) 0.043(2) 0.002(2) 0.0049(19) 0.0043(19)
O37 0.030(2) 0.035(2) 0.033(2) -0.0010(19) -0.0003(18) 0.0030(18)
O40 0.035(2) 0.0282(19) 0.038(2) -0.0051(18) -0.0044(18) 0.0032(17)
O15 0.033(2) 0.034(2) 0.034(2) 0.0040(19) -0.0027(19) -0.0048(19)
O38 0.036(2) 0.048(2) 0.036(2) 0.0013(19) 0.0069(19) -0.0016(19)
O21 0.034(2) 0.036(2) 0.054(3) -0.007(2) 0.009(2) -0.003(2)
O46 0.045(3) 0.046(3) 0.031(3) -0.002(3) -0.009(2) 0.014(3)
O50 0.056(3) 0.042(3) 0.045(3) 0.001(3) 0.006(3) 0.006(3)
O19 0.048(2) 0.038(2) 0.045(2) 0.001(2) -0.011(2) -0.001(2)
O6 0.043(3) 0.038(3) 0.055(4) 0.015(3) 0.002(3) 0.008(3)
O36 0.047(2) 0.045(2) 0.045(2) 0.000(2) -0.005(2) -0.006(2)
O48 0.042(3) 0.045(3) 0.038(3) 0.005(3) 0.019(3) 0.007(3)
O39 0.043(2) 0.049(2) 0.047(2) 0.008(2) 0.008(2) 0.007(2)
O22 0.052(3) 0.035(3) 0.055(4) 0.002(3) 0.004(3) -0.004(3)
O28 0.047(3) 0.067(4) 0.052(3) 0.003(3) -0.005(3) -0.013(3)
C70 0.061(4) 0.082(5) 0.068(4) 0.020(4) -0.003(4) -0.001(4)
C75 0.110(7) 0.082(7) 0.079(7) 0.015(6) 0.022(6) -0.006(6)
O20 0.041(3) 0.034(2) 0.043(3) -0.002(2) 0.002(2) 0.001(2)
O30 0.035(3) 0.073(4) 0.051(4) 0.002(3) 0.001(3) -0.016(3)
O65A 0.038(3) 0.044(4) 0.043(4) 0.004(3) -0.002(3) -0.001(3)
O66A 0.037(2) 0.040(2) 0.040(2) 0.003(2) 0.005(2) 0.002(2)
N5 0.062(3) 0.068(3) 0.059(3) -0.001(3) 0.001(3) 0.001(3)
O32 0.036(2) 0.042(2) 0.035(2) 0.0030(19) 0.0005(18) -0.0015(19)
O23 0.058(4) 0.048(4) 0.064(4) -0.021(3) 0.015(3) -0.003(3)
O14 0.032(2) 0.036(2) 0.038(2) 0.0016(19) -0.0012(18) -0.0079(18)
O31 0.052(4) 0.075(4) 0.063(4) 0.017(3) 0.006(3) 0.016(3)
O24 0.047(2) 0.044(2) 0.043(2) 0.004(2) -0.005(2) -0.007(2)
C74 0.079(5) 0.089(6) 0.083(6) 0.011(5) 0.007(5) -0.004(5)
O63 0.0333(18) 0.0388(19) 0.0336(19) 0.0033(17) 0.0020(17) -0.0016(17)
O18 0.0366(19) 0.0350(19) 0.0365(19) 0.0027(17) -0.0047(17) -0.0014(17)
O52 0.0317(19) 0.034(2) 0.040(2) -0.0006(19) -0.0001(17) -0.0057(17)
O10 0.031(3) 0.031(3) 0.039(3) 0.004(2) 0.002(2) -0.004(2)
O45 0.072(4) 0.058(4) 0.083(5) -0.026(4) -0.023(4) -0.004(4)
O55 0.033(2) 0.041(2) 0.038(2) -0.0052(19) 0.0014(19) 0.0040(19)
O47 0.048(3) 0.032(3) 0.035(3) 0.003(2) 0.014(2) 0.003(2)
O9 0.037(3) 0.040(3) 0.031(3) -0.003(2) 0.013(2) 0.006(2)
O60 0.068(3) 0.061(3) 0.093(3) 0.020(3) 0.005(3) 0.004(3)
O56 0.037(2) 0.041(2) 0.039(2) 0.0008(19) 0.0036(18) 0.0061(19)
O49 0.076(4) 0.051(4) 0.091(5) -0.020(4) -0.001(4) 0.023(4)
O33 0.037(2) 0.051(2) 0.039(2) 0.006(2) 0.0022(19) -0.005(2)
O12 0.030(2) 0.040(2) 0.050(2) 0.005(2) 0.005(2) 0.0022(19)
O29 0.035(3) 0.046(3) 0.038(3) 0.006(3) 0.002(2) 0.012(2)
O44 0.041(2) 0.030(2) 0.048(2) 0.000(2) 0.000(2) 0.0045(19)
O26 0.037(2) 0.050(2) 0.038(2) 0.001(2) 0.001(2) -0.008(2)
O1 0.0260(19) 0.027(2) 0.037(2) 0.0020(18) 0.0002(18) -0.0008(17)
O58 0.042(2) 0.040(2) 0.052(2) 0.007(2) 0.007(2) 0.0040(19)
N3 0.070(4) 0.082(4) 0.073(4) 0.017(4) 0.007(4) 0.001(4)
O4 0.0278(19) 0.0297(19) 0.030(2) -0.0008(17) -0.0020(17) -0.0011(17)
O8 0.049(3) 0.031(3) 0.034(3) -0.006(2) -0.004(2) -0.006(2)
O62 0.144(6) 0.126(6) 0.114(6) 0.021(6) -0.002(6) 0.014(6)
O54 0.030(2) 0.028(2) 0.033(2) 0.0001(18) 0.0008(18) 0.0017(17)
O35 0.033(2) 0.049(2) 0.040(2) 0.009(2) 0.0056(19) 0.001(2)
O5 0.0231(18) 0.0254(18) 0.031(2) 0.0013(17) -0.0009(17) -0.0013(16)
O13 0.037(2) 0.041(2) 0.043(2) 0.0079(19) 0.0051(19) -0.0013(19)
O16 0.032(2) 0.033(2) 0.030(2) 0.0028(18) -0.0010(18) -0.0011(18)
O64 0.0375(18) 0.0385(18) 0.0381(19) 0.0003(17) 0.0021(17) 0.0037(17)
O3 0.0269(19) 0.032(2) 0.032(2) 0.0021(18) -0.0033(17) -0.0035(17)
O7 0.036(3) 0.056(4) 0.034(3) 0.008(3) -0.008(2) -0.009(3)
O2 0.0244(19) 0.031(2) 0.037(2) 0.0056(19) -0.0022(18) -0.0005(18)
O51 0.044(2) 0.039(2) 0.053(2) 0.003(2) -0.002(2) -0.0009(19)
O59 0.067(3) 0.056(3) 0.096(4) 0.011(3) 0.000(3) 0.001(3)
O25 0.033(2) 0.036(2) 0.032(2) 0.0012(19) 0.0010(18) 0.0019(18)
O57 0.041(2) 0.038(2) 0.045(2) 0.0038(19) 0.0085(19) 0.0054(19)
O41 0.032(2) 0.028(2) 0.033(2) -0.0002(18) 0.0018(18) 0.0024(17)
O27 0.037(2) 0.050(2) 0.047(2) 0.008(2) 0.004(2) 0.005(2)
P3 0.0292(9) 0.0250(9) 0.0256(9) 0.0006(7) 0.0017(7) 0.0024(7)
P4 0.0350(10) 0.0306(10) 0.0351(11) 0.0071(8) -0.0091(8) -0.0072(8)
P6 0.0243(9) 0.0240(9) 0.0251(9) 0.0011(7) 0.0003(7) 0.0022(7)
P5 0.0379(11) 0.0327(10) 0.0406(12) -0.0017(9) -0.0073(9) -0.0062(9)
P1 0.0255(9) 0.0356(11) 0.0402(11) 0.0098(9) 0.0013(8) 0.0049(8)
P2 0.0288(10) 0.0340(10) 0.0297(10) 0.0012(8) -0.0011(8) -0.0090(8)
P8 0.0367(11) 0.0350(11) 0.0463(12) 0.0067(9) 0.0122(9) 0.0097(9)
P7 0.0266(9) 0.0365(10) 0.0320(10) 0.0016(8) 0.0047(8) 0.0023(8)
S1 0.0334(10) 0.0296(10) 0.0485(13) -0.0066(9) 0.0076(9) -0.0021(8)
S2 0.0668(18) 0.0534(16) 0.076(2) 0.0211(15) 0.0008(15) -0.0007(13)
V1 0.0238(6) 0.0268(7) 0.0400(8) 0.0080(6) 0.0013(5) 0.0022(5)
V5 0.0227(6) 0.0231(6) 0.0301(7) 0.0050(5) 0.0011(5) -0.0035(5)
V4 0.0079(4) 0.0096(5) 0.0134(5) 0.0015(4) 0.0021(4) 0.0014(4)
V3 0.0289(6) 0.0247(6) 0.0228(6) -0.0013(5) -0.0010(5) -0.0031(5)
V2 0.0155(5) 0.0252(6) 0.0281(6) 0.0042(5) -0.0047(5) -0.0040(4)
V7 0.0129(5) 0.0107(5) 0.0127(5) -0.0032(4) -0.0051(4) 0.0035(4)
V8 0.0274(6) 0.0239(6) 0.0272(7) 0.0016(5) 0.0061(5) 0.0013(5)
V12 0.0246(6) 0.0311(7) 0.0257(7) 0.0015(5) -0.0002(5) 0.0050(5)
V9 0.0188(6) 0.0188(6) 0.0299(7) 0.0036(5) 0.0092(5) 0.0035(4)
V11 0.0356(7) 0.0418(8) 0.0317(7) 0.0039(6) -0.0063(6) -0.0082(6)
V6 0.0386(8) 0.0268(7) 0.0559(9) -0.0078(6) -0.0105(7) 0.0000(6)
V13 0.0263(7) 0.0541(9) 0.0340(8) 0.0053(7) 0.0027(6) -0.0092(6)
V10 0.0423(8) 0.0268(7) 0.0645(10) 0.0025(7) -0.0022(7) 0.0065(6)
V14 0.0420(8) 0.0526(9) 0.0381(8) 0.0110(7) 0.0060(6) 0.0079(7)
C60 0.099(5) 0.112(5) 0.108(5) -0.009(5) -0.003(5) 0.001(5)
O68 0.138(8) 0.163(8) 0.164(8) -0.005(8) -0.024(7) -0.005(7)
C71 0.090(6) 0.091(6) 0.106(7) -0.013(6) 0.008(6) 0.001(6)
O69 0.100(6) 0.103(6) 0.133(7) 0.003(6) -0.012(6) 0.007(5)
C61 0.091(7) 0.085(7) 0.103(7) 0.002(6) -0.006(6) 0.007(6)
O67 0.120(7) 0.151(8) 0.127(8) 0.008(7) 0.003(7) -0.013(7)
C86 0.110(8) 0.113(8) 0.084(7) 0.001(7) 0.021(7) 0.005(7)
N4 0.084(4) 0.083(4) 0.090(4) 0.008(3) 0.001(3) -0.005(3)

loop_
_atom_type_symbol
_atom_type_description
_atom_type_scat_dispersion_real
_atom_type_scat_dispersion_imag
_atom_type_scat_source
C C 0.0033 0.0016 'International Tables Vol C Tables 4.2.6.8 and 6.1.1.4'
H H 0.0000 0.0000 'International Tables Vol C Tables 4.2.6.8 and 6.1.1.4'
O O 0.0106 0.0060 'International Tables Vol C Tables 4.2.6.8 and 6.1.1.4'
N N 0.0061 0.0033 'International Tables Vol C Tables 4.2.6.8 and 6.1.1.4'
Nb Nb -2.0727 0.6215 'International Tables Vol C Tables 4.2.6.8 and 6.1.1.4'
P P 0.1023 0.0942 'International Tables Vol C Tables 4.2.6.8 and 6.1.1.4'
S S 0.1246 0.1234 'International Tables Vol C Tables 4.2.6.8 and 6.1.1.4'
V V 0.3005 0.5294 'International Tables Vol C Tables 4.2.6.8 and 6.1.1.4'

loop_
_geom_angle_atom_site_label_1
_geom_angle_atom_site_label_2
_geom_angle_atom_site_label_3
_geom_angle
_geom_angle_site_symmetry_1
_geom_angle_site_symmetry_3
_geom_angle_publ_flag
C12 C7 C8 120.0 . . ?
C12 C7 P2 117.7(3) . . ?
C8 C7 P2 122.1(3) . . ?
C7 C12 H12 120.0 . . ?
C11 C12 C7 120.0 . . ?
C11 C12 H12 120.0 . . ?
C12 C11 H11 120.0 . . ?
C10 C11 C12 120.0 . . ?
C10 C11 H11 120.0 . . ?
C11 C10 H10 120.0 . . ?
C9 C10 C11 120.0 . . ?
C9 C10 H10 120.0 . . ?
C10 C9 H9 120.0 . . ?
C10 C9 C8 120.0 . . ?
C8 C9 H9 120.0 . . ?
C7 C8 H8 120.0 . . ?
C9 C8 C7 120.0 . . ?
C9 C8 H8 120.0 . . ?
C37 C38 H38 120.0 . . ?
C37 C38 C39 120.0 . . ?
C39 C38 H38 120.0 . . ?
C38 C37 P7 121.3(3) . . ?
C42 C37 C38 120.0 . . ?
C42 C37 P7 118.6(3) . . ?
C37 C42 H42 120.0 . . ?
C41 C42 C37 120.0 . . ?
C41 C42 H42 120.0 . . ?
C42 C41 H41 120.0 . . ?
C42 C41 C40 120.0 . . ?
C40 C41 H41 120.0 . . ?
C41 C40 H40 120.0 . . ?
C39 C40 C41 120.0 . . ?
C39 C40 H40 120.0 . . ?
C38 C39 H39 120.0 . . ?
C40 C39 C38 120.0 . . ?
C40 C39 H39 120.0 . . ?
C35 C36 H36 120.0 . . ?
C35 C36 C31 120.0 . . ?
C31 C36 H36 120.0 . . ?
C36 C35 H35 120.0 . . ?
C36 C35 C34 120.0 . . ?
C34 C35 H35 120.0 . . ?
C35 C34 H34 120.0 . . ?
C33 C34 C35 120.0 . . ?
C33 C34 H34 120.0 . . ?
C34 C33 H33 120.0 . . ?
C34 C33 C32 120.0 . . ?
C32 C33 H33 120.0 . . ?
C33 C32 H32 120.0 . . ?
C31 C32 C33 120.0 . . ?
C31 C32 H32 120.0 . . ?
C36 C31 P6 120.0(3) . . ?
C32 C31 C36 120.0 . . ?
C32 C31 P6 119.7(3) . . ?
C46 C47 H47 120.0 . . ?
C46 C47 C48 120.0 . . ?
C48 C47 H47 120.0 . . ?
C47 C46 H46 120.0 . . ?
C47 C46 C45 120.0 . . ?
C45 C46 H46 120.0 . . ?
C46 C45 H45 120.0 . . ?
C44 C45 C46 120.0 . . ?
C44 C45 H45 120.0 . . ?
C45 C44 H44 120.0 . . ?
C45 C44 C43 120.0 . . ?
C43 C44 H44 120.0 . . ?
C44 C43 P8 119.1(4) . . ?
C48 C43 C44 120.0 . . ?
C48 C43 P8 120.8(4) . . ?
C47 C48 H48 120.0 . . ?
C43 C48 C47 120.0 . . ?
C43 C48 H48 120.0 . . ?
C1 C2 H2 120.0 . . ?
C1 C2 C3 120.0 . . ?
C3 C2 H2 120.0 . . ?
C2 C1 C6 120.0 . . ?
C2 C1 P1 121.5(4) . . ?
C6 C1 P1 118.3(4) . . ?
C1 C6 H6 120.0 . . ?
C1 C6 C5 120.0 . . ?
C5 C6 H6 120.0 . . ?
C6 C5 H5 120.0 . . ?
C4 C5 C6 120.0 . . ?
C4 C5 H5 120.0 . . ?
C5 C4 H4 120.0 . . ?
C5 C4 C3 120.0 . . ?
C3 C4 H4 120.0 . . ?
C2 C3 H3 120.0 . . ?
C4 C3 C2 120.0 . . ?
C4 C3 H3 120.0 . . ?
C16 C15 H15 120.0 . . ?
C16 C15 C14 120.0 . . ?
C14 C15 H15 120.0 . . ?
C15 C16 H16 120.0 . . ?
C15 C16 C17 120.0 . . ?
C17 C16 H16 120.0 . . ?
C16 C17 H17 120.0 . . ?
C18 C17 C16 120.0 . . ?
C18 C17 H17 120.0 . . ?
C17 C18 H18 120.0 . . ?
C17 C18 C13 120.0 . . ?
C13 C18 H18 120.0 . . ?
C18 C13 P3 119.3(3) . . ?
C14 C13 C18 120.0 . . ?
C14 C13 P3 120.5(3) . . ?
C15 C14 H14 120.0 . . ?
C13 C14 C15 120.0 . . ?
C13 C14 H14 120.0 . . ?
C26 C27 H27 120.0 . . ?
C26 C27 C28 120.0 . . ?
C28 C27 H27 120.0 . . ?
C27 C26 H26 120.0 . . ?
C25 C26 C27 120.0 . . ?
C25 C26 H26 120.0 . . ?
C26 C25 C30 120.0 . . ?
C26 C25 P5 120.1(4) . . ?
C30 C25 P5 119.9(4) . . ?
C25 C30 H30 120.0 . . ?
C29 C30 C25 120.0 . . ?
C29 C30 H30 120.0 . . ?
C30 C29 H29 120.0 . . ?
C28 C29 C30 120.0 . . ?
C28 C29 H29 120.0 . . ?
C27 C28 H28 120.0 . . ?
C29 C28 C27 120.0 . . ?
C29 C28 H28 120.0 . . ?
C20 C19 C24 120.0 . . ?
C20 C19 P4 119.9(5) . . ?
C24 C19 P4 120.0(5) . . ?
C19 C20 H20A 107.3 . . ?
C19 C20 H20B 107.3 . . ?
H20A C20 H20B 106.9 . . ?
C21 C20 C19 120.0 . . ?
C21 C20 H20A 107.3 . . ?
C21 C20 H20B 107.3 . . ?
C20 C21 H21 120.0 . . ?
C20 C21 C22 120.0 . . ?
C22 C21 H21 120.0 . . ?
C21 C22 H22 120.0 . . ?
C21 C22 C23 120.0 . . ?
C23 C22 H22 120.0 . . ?
C22 C23 H23 120.0 . . ?
C24 C23 C22 120.0 . . ?
C24 C23 H23 120.0 . . ?
C19 C24 H24 120.0 . . ?
C23 C24 C19 120.0 . . ?
C23 C24 H24 120.0 . . ?
O65 C57 C54 119.6(14) . . ?
O63 C57 C54 118.3(13) . . ?
O63 C57 O65 121.8(15) . . ?
O66 C56 C52 119.0(14) . . ?
O64 C56 C52 118.1(13) . . ?
O64 C56 O66 122.9(15) . . ?
C53A C54 C55A 117.9(12) . . ?
C53A C54 C57A 122.7(12) . . ?
C57A C54 C55A 118.9(12) . . ?
C55 C54 C57 115.7(11) . . ?
C53 C54 C57 124.0(12) . . ?
C53 C54 C55 118.3(12) . . ?
C56 C52 C51 119.2(12) . . ?
C53A C52 C51A 118.2(12) . . ?
C53A C52 C56A 124.6(12) . . ?
C56A C52 C51A 116.4(12) . . ?
C53 C52 C56 124.4(12) . . ?
C53 C52 C51 115.6(12) . . ?
H77A C77 H77B 109.5 . . ?
H77A C77 H77C 109.5 . . ?
H77B C77 H77C 109.5 . . ?
N2 C77 H77A 109.5 . . ?
N2 C77 H77B 109.5 . . ?
N2 C77 H77C 109.5 . . ?
H66A C66 H66B 109.5 . . ?
H66A C66 H66C 109.5 . . ?
H66B C66 H66C 109.5 . . ?
N2 C66 H66A 109.5 . . ?
N2 C66 H66B 109.5 . . ?
N2 C66 H66C 109.5 . . ?
H76A C76 H76B 109.5 . . ?
H76A C76 H76C 109.5 . . ?
H76B C76 H76C 109.5 . . ?
N8 C76 H76A 109.5 . . ?
N8 C76 H76B 109.5 . . ?
N8 C76 H76C 109.5 . . ?
H69A C69 H69B 109.5 . . ?
H69A C69 H69C 109.5 . . ?
H69B C69 H69C 109.5 . . ?
N8 C69 H69A 109.5 . . ?
N8 C69 H69B 109.5 . . ?
N8 C69 H69C 109.5 . . ?
H67A C67 H67B 109.5 . . ?
H67A C67 H67C 109.5 . . ?
H67B C67 H67C 109.5 . . ?
N9 C67 H67A 109.5 . . ?
N9 C67 H67B 109.5 . . ?
N9 C67 H67C 109.5 . . ?
H68A C68 H68B 109.5 . . ?
H68A C68 H68C 109.5 . . ?
H68B C68 H68C 109.5 . . ?
N9 C68 H68A 109.5 . . ?
N9 C68 H68B 109.5 . . ?
N9 C68 H68C 109.5 . . ?
H62A C62 H62B 109.5 . . ?
H62A C62 H62C 109.5 . . ?
H62B C62 H62C 109.5 . . ?
N7 C62 H62A 109.5 . . ?
N7 C62 H62B 109.5 . . ?
N7 C62 H62C 109.5 . . ?
H65A C65 H65B 109.5 . . ?
H65A C65 H65C 109.5 . . ?
H65B C65 H65C 109.5 . . ?
N7 C65 H65A 109.5 . . ?
N7 C65 H65B 109.5 . . ?
N7 C65 H65C 109.5 . . ?
H72A C72 H72B 120.0 . . ?
N4 C72 H72A 120.0 . . ?
N4 C72 H72B 120.0 . . ?
H73A C73 H73B 109.5 . . ?
H73A C73 H73C 109.5 . . ?
H73B C73 H73C 109.5 . . ?
N4 C73 H73A 109.5 . . ?
N4 C73 H73B 109.5 . . ?
N4 C73 H73C 109.5 . . ?
H58A C58 H58B 109.5 . . ?
H58A C58 H58C 109.5 . . ?
H58B C58 H58C 109.5 . . ?
N6 C58 H58A 109.5 . . ?
N6 C58 H58B 109.5 . . ?
N6 C58 H58C 109.5 . . ?
H59A C59 H59B 109.5 . . ?
H59A C59 H59C 109.5 . . ?
H59B C59 H59C 109.5 . . ?
N6 C59 H59A 109.5 . . ?
N6 C59 H59B 109.5 . . ?
N6 C59 H59C 109.5 . . ?
C54 C53A C52 118.7(14) . . ?
C54 C53A H53A 120.7 . . ?
C52 C53A H53A 120.7 . . ?
C52 C51A H51A 118.7 . . ?
N1A C51A C52 122.5(15) . . ?
N1A C51A H51A 118.7 . . ?
C54 C55A H55A 118.1 . . ?
N1A C55A C54 123.8(15) . . ?
N1A C55A H55A 118.1 . . ?
O65A C57A C54 120.7(15) . . ?
O63 C57A C54 118.0(13) . . ?
O63 C57A O65A 121.1(16) . . ?
O66A C56A C52 119.8(15) . . ?
O64 C56A C52 121.3(14) . . ?
O64 C56A O66A 118.7(15) . . ?
C54 C55 H55 119.1 . . ?
N1 C55 C54 121.8(15) . . ?
N1 C55 H55 119.1 . . ?
C52 C51 H51 117.3 . . ?
N1 C51 C52 125.3(15) . . ?
N1 C51 H51 117.3 . . ?
H63A C63 H63B 109.5 . . ?
H63A C63 H63C 109.5 . . ?
H63B C63 H63C 109.5 . . ?
N7 C63 H63A 109.5 . . ?
N7 C63 H63B 109.5 . . ?
N7 C63 H63C 109.5 . . ?
H64A C64 H64B 109.5 . . ?
H64A C64 H64C 109.5 . . ?
H64B C64 H64C 109.5 . . ?
N7 C64 H64A 109.5 . . ?
N7 C64 H64B 109.5 . . ?
N7 C64 H64C 109.5 . . ?
C51 N1 C55 116.4(15) . . ?
C77 N2 H2A 108.5 . . ?
C77 N2 H2B 108.5 . . ?
C66 N2 C77 115.0(10) . . ?
C66 N2 H2A 108.5 . . ?
C66 N2 H2B 108.5 . . ?
H2A N2 H2B 107.5 . . ?
C76 N8 C69 116.6(9) . . ?
C76 N8 H8A 111.6 . . ?
C69 N8 H8A 111.7 . . ?
C67 N9 H9A 108.6 . . ?
C67 N9 H9B 108.6 . . ?
C68 N9 C67 114.7(9) . . ?
C68 N9 H9A 108.6 . . ?
C68 N9 H9B 108.6 . . ?
H9A N9 H9B 107.6 . . ?
C62 N7 C65 106.7(11) . . ?
C62 N7 C63 110.5(11) . . ?
C63 N7 C65 107.7(11) . . ?
C64 N7 C62 114.0(10) . . ?
C64 N7 C65 107.1(11) . . ?
C64 N7 C63 110.6(10) . . ?
C58 N6 C59 113.0(19) . . ?
C60 N6 C58 115(2) . . ?
C60 N6 C59 125(2) . . ?
C55A N1A C51A 116.5(15) . . ?
C54 C53 C52 121.9(14) . . ?
C54 C53 H53 119.1 . . ?
C52 C53 H53 119.1 . . ?
O11 Nb1 O63 177.6(2) . . ?
O11 Nb1 O1 100.5(2) . . ?
O11 Nb1 O4 94.7(2) . . ?
O11 Nb1 O5 98.0(2) . . ?
O11 Nb1 O3 96.4(2) . . ?
O11 Nb1 O2 98.5(2) . . ?
O11 Nb1 V1 105.27(19) . . ?
O11 Nb1 V5 107.02(18) . . ?
O11 Nb1 V4 100.34(18) . . ?
O11 Nb1 V3 102.08(19) . . ?
O11 Nb1 V2 102.67(18) . . ?
O63 Nb1 V1 77.10(16) . . ?
O63 Nb1 V5 73.83(16) . . ?
O63 Nb1 V4 77.81(16) . . ?
O63 Nb1 V3 75.91(16) . . ?
O63 Nb1 V2 77.90(16) . . ?
O1 Nb1 O63 81.5(2) . . ?
O1 Nb1 O4 141.0(2) . . ?
O1 Nb1 V1 35.72(14) . . ?
O1 Nb1 V5 36.05(15) . . ?
O1 Nb1 V4 105.89(15) . . ?
O1 Nb1 V3 157.36(16) . . ?
O1 Nb1 V2 105.96(14) . . ?
O4 Nb1 O63 82.9(2) . . ?
O4 Nb1 V1 160.04(15) . . ?
O4 Nb1 V5 105.10(14) . . ?
O4 Nb1 V4 35.57(14) . . ?
O4 Nb1 V3 35.83(14) . . ?
O4 Nb1 V2 105.34(14) . . ?
O5 Nb1 O63 81.4(2) . . ?
O5 Nb1 O1 71.2(2) . . ?
O5 Nb1 O4 71.3(2) . . ?
O5 Nb1 V1 105.55(14) . . ?
O5 Nb1 V5 35.90(14) . . ?
O5 Nb1 V4 35.86(14) . . ?
O5 Nb1 V3 104.91(14) . . ?
O5 Nb1 V2 159.33(15) . . ?
O3 Nb1 O63 82.7(2) . . ?
O3 Nb1 O1 141.4(2) . . ?
O3 Nb1 O4 70.5(2) . . ?
O3 Nb1 O5 140.0(2) . . ?
O3 Nb1 V1 106.26(15) . . ?
O3 Nb1 V5 156.55(16) . . ?
O3 Nb1 V4 104.77(15) . . ?
O3 Nb1 V3 35.38(15) . . ?
O3 Nb1 V2 36.02(15) . . ?
O2 Nb1 O63 83.4(2) . . ?
O2 Nb1 O1 71.1(2) . . ?
O2 Nb1 O4 141.7(2) . . ?
O2 Nb1 O5 140.9(2) . . ?
O2 Nb1 O3 72.3(2) . . ?
O2 Nb1 V1 35.67(15) . . ?
O2 Nb1 V5 105.14(15) . . ?
O2 Nb1 V4 161.19(16) . . ?
O2 Nb1 V3 105.93(15) . . ?
O2 Nb1 V2 36.58(15) . . ?
V1 Nb1 V4 136.78(4) . . ?
V1 Nb1 V3 135.25(4) . . ?
V5 Nb1 V1 69.65(4) . . ?
V5 Nb1 V4 69.85(3) . . ?
V5 Nb1 V3 133.15(4) . . ?
V4 Nb1 V3 69.39(3) . . ?
V2 Nb1 V1 70.37(4) . . ?
V2 Nb1 V5 134.99(4) . . ?
V2 Nb1 V4 136.08(4) . . ?
V2 Nb1 V3 69.51(3) . . ?
O42 Nb2 O64 82.2(2) . . ?
O42 Nb2 V7 105.02(15) . . ?
O42 Nb2 V9 36.14(15) . . ?
O42 Nb2 V6 155.49(16) . . ?
O42 Nb2 V10 105.34(16) . . ?
O43 Nb2 O42 71.3(2) . . ?
O43 Nb2 O40 140.2(2) . . ?
O43 Nb2 O44 71.0(2) . . ?
O43 Nb2 O64 79.5(2) . . ?
O43 Nb2 O41 139.2(2) . . ?
O43 Nb2 V7 158.15(17) . . ?
O43 Nb2 V9 35.46(16) . . ?
O43 Nb2 V6 104.13(16) . . ?
O43 Nb2 V10 36.03(16) . . ?
O40 Nb2 O42 140.2(2) . . ?
O40 Nb2 O64 82.3(2) . . ?
O40 Nb2 O41 71.5(2) . . ?
O40 Nb2 V7 35.79(15) . . ?
O40 Nb2 V9 157.43(17) . . ?
O40 Nb2 V6 36.34(15) . . ?
O40 Nb2 V10 104.56(16) . . ?
O50 Nb2 O42 97.4(3) . . ?
O50 Nb2 O43 97.5(3) . . ?
O50 Nb2 O40 99.8(3) . . ?
O50 Nb2 O44 98.8(3) . . ?
O50 Nb2 O64 177.0(3) . . ?
O50 Nb2 O41 100.3(3) . . ?
O50 Nb2 V7 104.4(2) . . ?
O50 Nb2 V9 102.8(2) . . ?
O50 Nb2 V6 107.1(2) . . ?
O50 Nb2 V10 104.6(2) . . ?
O44 Nb2 O42 140.5(2) . . ?
O44 Nb2 O40 71.0(2) . . ?
O44 Nb2 O64 79.7(2) . . ?
O44 Nb2 O41 140.2(2) . . ?
O44 Nb2 V7 105.39(17) . . ?
O44 Nb2 V9 104.85(17) . . ?
O44 Nb2 V6 35.46(17) . . ?
O44 Nb2 V10 35.51(17) . . ?
O64 Nb2 V7 78.61(16) . . ?
O64 Nb2 V9 75.19(16) . . ?
O64 Nb2 V6 73.30(17) . . ?
O64 Nb2 V10 72.71(16) . . ?
O41 Nb2 O42 70.2(2) . . ?
O41 Nb2 O64 82.5(2) . . ?
O41 Nb2 V7 35.84(15) . . ?
O41 Nb2 V9 104.44(15) . . ?
O41 Nb2 V6 105.18(15) . . ?
O41 Nb2 V10 155.16(16) . . ?
V7 Nb2 V9 135.20(4) . . ?
V7 Nb2 V6 69.93(4) . . ?
V6 Nb2 V9 132.83(4) . . ?
V10 Nb2 V7 134.36(4) . . ?
V10 Nb2 V9 69.39(4) . . ?
V10 Nb2 V6 68.25(4) . . ?
C57 O65 V4 125.3(10) . . ?
C56 O66 V7 124.9(10) . . ?
P6 O53 V7 138.7(3) . . ?
P3 O17 V4 137.7(3) . . ?
V12 O34 V11 104.9(3) . . ?
V8 O42 Nb2 105.4(2) . . ?
V9 O42 Nb2 104.0(3) . . ?
V9 O42 V8 140.6(3) . . ?
V9 O43 Nb2 105.7(3) . . ?
V9 O43 V10 140.2(3) . . ?
V10 O43 Nb2 104.6(3) . . ?
P6 O37 V12 139.9(4) . . ?
V7 O40 Nb2 105.0(3) . . ?
V7 O40 V6 140.6(3) . . ?
V6 O40 Nb2 104.5(2) . . ?
P2 O15 V3 141.0(4) . . ?
P7 O38 V13 140.7(4) . . ?
S1 O21 V1 130.9(4) . . ?
P4 O19 V5 139.1(4) . . ?
P5 O36 V11 137.0(4) . . ?
P8 O39 V14 141.1(4) . . ?
H70A C70 H70B 109.5 . . ?
H70A C70 H70C 109.5 . . ?
H70B C70 H70C 109.5 . . ?
N5 C70 H70A 109.5 . . ?
N5 C70 H70B 109.5 . . ?
N5 C70 H70C 109.5 . . ?
H75A C75 H75B 109.5 . . ?
H75A C75 H75C 109.5 . . ?
H75B C75 H75C 109.5 . . ?
N3 C75 H75A 109.5 . . ?
N3 C75 H75B 109.5 . . ?
N3 C75 H75C 109.5 . . ?
S1 O20 V5 128.0(4) . . ?
C56A O66A V9 122.8(11) . . ?
C70 N5 H5A 107.9 . . ?
C70 N5 H5B 107.9 . . ?
C70 N5 C71 117.7(12) . . ?
H5A N5 H5B 107.2 . . ?
C71 N5 H5A 107.9 . . ?
C71 N5 H5B 107.9 . . ?
V12 O32 V11 104.1(3) . . ?
P2 O14 V2 136.2(3) . . ?
P4 O24 V11 139.0(4) . . ?
H74A C74 H74B 109.5 . . ?
H74A C74 H74C 109.5 . . ?
H74B C74 H74C 109.5 . . ?
N3 C74 H74A 109.5 . . ?
N3 C74 H74B 109.5 . . ?
N3 C74 H74C 109.5 . . ?
C57 O63 Nb1 139.5(9) . . ?
C57A O63 Nb1 139.3(9) . . ?
P4 O18 V4 138.6(4) . . ?
P5 O52 V7 137.2(4) . . ?
P7 O55 V8 139.8(4) . . ?
S2 O60 V6 140.4(6) . . ?
P7 O56 V9 139.4(4) . . ?
V13 O33 V14 104.4(3) . . ?
P1 O12 V1 141.2(4) . . ?
V6 O44 Nb2 105.7(3) . . ?
V10 O44 Nb2 105.2(3) . . ?
V10 O44 V6 137.3(3) . . ?
P2 O26 V13 143.4(4) . . ?
V1 O1 Nb1 105.1(2) . . ?
V1 O1 V5 140.6(3) . . ?
V5 O1 Nb1 104.7(2) . . ?
P8 O58 V10 137.5(4) . . ?
C75 N3 H3A 106.6 . . ?
C75 N3 H3B 106.6 . . ?
C74 N3 C75 123.1(11) . . ?
C74 N3 H3A 106.6 . . ?
C74 N3 H3B 106.6 . . ?
H3A N3 H3B 106.5 . . ?
V4 O4 Nb1 104.9(2) . . ?
V4 O4 V3 140.9(3) . . ?
V3 O4 Nb1 105.1(2) . . ?
P6 O54 V8 140.1(3) . . ?
V13 O35 V14 102.3(3) . . ?
V5 O5 Nb1 104.9(2) . . ?
V5 O5 V4 141.2(3) . . ?
V4 O5 Nb1 105.2(2) . . ?
P1 O13 V2 140.7(4) . . ?
P3 O16 V3 141.1(4) . . ?
C56 O64 Nb2 135.2(9) . . ?
C56A O64 Nb2 140.7(9) . . ?
V3 O3 Nb1 106.9(2) . . ?
V2 O3 Nb1 104.9(3) . . ?
V2 O3 V3 140.0(3) . . ?
V1 O2 Nb1 105.9(2) . . ?
V1 O2 V2 141.4(3) . . ?
V2 O2 Nb1 104.3(2) . . ?
P5 O51 V6 139.1(4) . . ?
S2 O59 V10 134.1(6) . . ?
P3 O25 V12 143.5(4) . . ?
P8 O57 V9 138.9(4) . . ?
V7 O41 Nb2 104.4(2) . . ?
V7 O41 V8 142.5(3) . . ?
V8 O41 Nb2 106.6(2) . . ?
P1 O27 V14 134.1(4) . . ?
O17 P3 C13 105.8(3) . . ?
O16 P3 C13 107.6(3) . . ?
O16 P3 O17 112.1(3) . . ?
O16 P3 O25 111.2(3) . . ?
O25 P3 C13 107.8(3) . . ?
O25 P3 O17 111.9(3) . . ?
O19 P4 C19 109.5(4) . . ?
O19 P4 O24 108.8(4) . . ?
O19 P4 O18 113.2(3) . . ?
O24 P4 C19 109.5(4) . . ?
O18 P4 C19 103.5(4) . . ?
O18 P4 O24 112.2(4) . . ?
O53 P6 C31 105.4(3) . . ?
O37 P6 C31 108.3(3) . . ?
O37 P6 O53 111.3(3) . . ?
O54 P6 C31 108.6(3) . . ?
O54 P6 O53 111.9(3) . . ?
O54 P6 O37 111.1(3) . . ?
O36 P5 C25 107.5(4) . . ?
O52 P5 C25 105.6(3) . . ?
O52 P5 O36 112.4(4) . . ?
O52 P5 O51 112.1(4) . . ?
O51 P5 C25 109.1(4) . . ?
O51 P5 O36 109.9(4) . . ?
O12 P1 C1 108.7(4) . . ?
O12 P1 O13 111.8(3) . . ?
O12 P1 O27 111.3(4) . . ?
O13 P1 C1 103.9(4) . . ?
O13 P1 O27 112.0(4) . . ?
O27 P1 C1 108.8(3) . . ?
O15 P2 C7 107.7(3) . . ?
O15 P2 O14 111.3(3) . . ?
O14 P2 C7 105.5(3) . . ?
O26 P2 C7 108.2(3) . . ?
O26 P2 O15 111.0(3) . . ?
O26 P2 O14 112.9(4) . . ?
O39 P8 C43 108.3(4) . . ?
O58 P8 C43 107.3(4) . . ?
O58 P8 O39 109.6(4) . . ?
O57 P8 C43 107.2(4) . . ?
O57 P8 O39 112.1(4) . . ?
O57 P8 O58 112.0(4) . . ?
O38 P7 C37 106.9(3) . . ?
O55 P7 C37 108.6(3) . . ?
O55 P7 O38 109.5(3) . . ?
O55 P7 O56 113.0(3) . . ?
O56 P7 C37 106.7(3) . . ?
O56 P7 O38 111.9(4) . . ?
O21 S1 O20 106.3(4) . . ?
O22 S1 O21 109.9(4) . . ?
O22 S1 O20 109.7(4) . . ?
O23 S1 O21 108.6(4) . . ?
O23 S1 O22 113.4(4) . . ?
O23 S1 O20 108.6(4) . . ?
O61 S2 O60 111.5(8) . . ?
O61 S2 O62 102.0(9) . . ?
O61 S2 O59 104.5(8) . . ?
O60 S2 O62 116.7(7) . . ?
O60 S2 O59 112.3(5) . . ?
O62 S2 O59 108.7(7) . . ?
O21 V1 Nb1 121.15(19) . . ?
O6 V1 Nb1 115.7(2) . . ?
O6 V1 O21 105.2(3) . . ?
O6 V1 O12 107.4(3) . . ?
O6 V1 O1 106.7(3) . . ?
O6 V1 O2 107.0(3) . . ?
O12 V1 Nb1 120.89(18) . . ?
O12 V1 O21 80.9(3) . . ?
O1 V1 Nb1 39.15(16) . . ?
O1 V1 O21 90.8(2) . . ?
O1 V1 O12 146.0(3) . . ?
O1 V1 O2 77.2(2) . . ?
O2 V1 Nb1 38.43(15) . . ?
O2 V1 O21 147.7(3) . . ?
O2 V1 O12 92.3(2) . . ?
O19 V5 Nb1 120.48(19) . . ?
O19 V5 O20 81.2(3) . . ?
O20 V5 Nb1 121.71(18) . . ?
O10 V5 Nb1 116.2(2) . . ?
O10 V5 O19 107.6(3) . . ?
O10 V5 O20 103.9(3) . . ?
O10 V5 O1 105.2(3) . . ?
O10 V5 O5 105.5(3) . . ?
O1 V5 Nb1 39.28(16) . . ?
O1 V5 O19 147.2(3) . . ?
O1 V5 O20 92.0(2) . . ?
O5 V5 Nb1 39.21(15) . . ?
O5 V5 O19 92.6(2) . . ?
O5 V5 O20 150.5(2) . . ?
O5 V5 O1 77.6(2) . . ?
O65 V4 Nb1 74.6(3) . . ?
O17 V4 Nb1 127.10(16) . . ?
O17 V4 O65 73.9(3) . . ?
O18 V4 Nb1 124.47(17) . . ?
O18 V4 O65 73.5(3) . . ?
O18 V4 O17 84.7(2) . . ?
O9 V4 Nb1 110.0(2) . . ?
O9 V4 O65 175.4(3) . . ?
O9 V4 O17 102.7(3) . . ?
O9 V4 O18 103.3(3) . . ?
O9 V4 O4 104.4(3) . . ?
O9 V4 O5 102.0(3) . . ?
O4 V4 Nb1 39.52(16) . . ?
O4 V4 O65 79.1(3) . . ?
O4 V4 O17 93.2(2) . . ?
O4 V4 O18 152.0(2) . . ?
O4 V4 O5 78.3(2) . . ?
O5 V4 Nb1 38.96(15) . . ?
O5 V4 O65 81.6(3) . . ?
O5 V4 O17 155.2(2) . . ?
O5 V4 O18 92.1(2) . . ?
O15 V3 Nb1 116.86(17) . . ?
O15 V3 O16 81.9(2) . . ?
O4 V3 Nb1 39.07(16) . . ?
O4 V3 O15 143.4(2) . . ?
O4 V3 O16 91.1(2) . . ?
O8 V3 Nb1 118.1(2) . . ?
O8 V3 O15 108.8(3) . . ?
O8 V3 O4 107.7(3) . . ?
O8 V3 O16 105.0(3) . . ?
O8 V3 O3 107.1(3) . . ?
O16 V3 Nb1 120.21(17) . . ?
O3 V3 Nb1 37.77(15) . . ?
O3 V3 O15 90.9(2) . . ?
O3 V3 O4 76.1(2) . . ?
O3 V3 O16 147.7(2) . . ?
O14 V2 Nb1 127.30(17) . . ?
O13 V2 Nb1 121.71(19) . . ?
O13 V2 O14 82.4(2) . . ?
O3 V2 Nb1 39.09(16) . . ?
O3 V2 O14 93.8(2) . . ?
O3 V2 O13 146.3(3) . . ?
O3 V2 O2 77.9(2) . . ?
O7 V2 Nb1 115.5(2) . . ?
O7 V2 O14 99.1(3) . . ?
O7 V2 O13 104.5(3) . . ?
O7 V2 O3 109.1(3) . . ?
O7 V2 O2 104.2(3) . . ?
O2 V2 Nb1 39.12(16) . . ?
O2 V2 O14 156.7(2) . . ?
O2 V2 O13 92.5(2) . . ?
O66 V7 Nb2 75.8(3) . . ?
O53 V7 Nb2 126.81(16) . . ?
O53 V7 O66 71.6(3) . . ?
O40 V7 Nb2 39.22(17) . . ?
O40 V7 O66 83.0(3) . . ?
O40 V7 O53 154.3(2) . . ?
O40 V7 O52 91.7(2) . . ?
O46 V7 Nb2 112.1(2) . . ?
O46 V7 O66 171.9(3) . . ?
O46 V7 O53 101.3(3) . . ?
O46 V7 O40 104.4(3) . . ?
O46 V7 O52 101.9(3) . . ?
O46 V7 O41 106.1(3) . . ?
O52 V7 Nb2 124.68(17) . . ?
O52 V7 O66 74.0(3) . . ?
O52 V7 O53 84.6(2) . . ?
O41 V7 Nb2 39.78(16) . . ?
O41 V7 O66 78.5(3) . . ?
O41 V7 O53 92.5(2) . . ?
O41 V7 O40 78.9(2) . . ?
O41 V7 O52 151.9(2) . . ?
O42 V8 O55 91.8(2) . . ?
O42 V8 O54 148.1(2) . . ?
O55 V8 O54 81.6(2) . . ?
O47 V8 O42 106.4(3) . . ?
O47 V8 O55 105.8(3) . . ?
O47 V8 O54 105.4(3) . . ?
O47 V8 O41 108.6(3) . . ?
O41 V8 O42 76.9(2) . . ?
O41 V8 O55 145.6(3) . . ?
O41 V8 O54 91.0(2) . . ?
O34 V12 O37 88.8(2) . . ?
O34 V12 O32 75.3(2) . . ?
O34 V12 O25 147.1(2) . . ?
O34 V12 V11 37.70(17) . . ?
O37 V12 V11 118.90(17) . . ?
O32 V12 O37 147.8(2) . . ?
O32 V12 O25 89.8(2) . . ?
O32 V12 V11 37.99(18) . . ?
O29 V12 O34 106.5(3) . . ?
O29 V12 O37 105.2(3) . . ?
O29 V12 O32 106.1(3) . . ?
O29 V12 O25 105.8(3) . . ?
O29 V12 V11 114.9(2) . . ?
O25 V12 O37 88.8(2) . . ?
O25 V12 V11 119.50(18) . . ?
O42 V9 Nb2 39.85(17) . . ?
O42 V9 O66A 81.0(3) . . ?
O42 V9 O56 92.9(2) . . ?
O42 V9 O57 151.9(2) . . ?
O43 V9 Nb2 38.80(17) . . ?
O43 V9 O42 78.3(2) . . ?
O43 V9 O66A 84.8(3) . . ?
O43 V9 O56 153.6(3) . . ?
O43 V9 O57 92.4(3) . . ?
O48 V9 Nb2 111.1(2) . . ?
O48 V9 O42 103.8(3) . . ?
O48 V9 O43 102.5(3) . . ?
O48 V9 O66A 171.9(4) . . ?
O48 V9 O56 103.7(3) . . ?
O48 V9 O57 104.1(3) . . ?
O66A V9 Nb2 76.8(3) . . ?
O56 V9 Nb2 125.78(17) . . ?
O56 V9 O66A 69.2(3) . . ?
O56 V9 O57 83.8(3) . . ?
O57 V9 Nb2 123.83(19) . . ?
O57 V9 O66A 71.8(3) . . ?
O34 V11 O36 91.4(3) . . ?
O34 V11 O32 75.0(2) . . ?
O34 V11 O24 147.3(3) . . ?
O34 V11 V12 37.44(17) . . ?
O36 V11 V12 120.4(2) . . ?
O28 V11 O34 105.5(3) . . ?
O28 V11 O36 104.8(3) . . ?
O28 V11 O32 107.5(3) . . ?
O28 V11 O24 106.7(3) . . ?
O28 V11 V12 115.1(3) . . ?
O32 V11 O36 147.3(3) . . ?
O32 V11 O24 90.1(3) . . ?
O32 V11 V12 37.92(17) . . ?
O24 V11 O36 85.8(3) . . ?
O24 V11 V12 119.8(2) . . ?
O40 V6 Nb2 39.20(17) . . ?
O40 V6 O60 148.9(3) . . ?
O40 V6 O51 91.4(3) . . ?
O45 V6 Nb2 119.8(4) . . ?
O45 V6 O40 106.4(4) . . ?
O45 V6 O60 104.8(4) . . ?
O45 V6 O44 110.0(4) . . ?
O45 V6 O51 108.3(4) . . ?
O60 V6 Nb2 120.1(3) . . ?
O44 V6 Nb2 38.87(17) . . ?
O44 V6 O40 77.2(2) . . ?
O44 V6 O60 91.1(3) . . ?
O44 V6 O51 141.7(3) . . ?
O51 V6 Nb2 116.8(2) . . ?
O51 V6 O60 80.0(3) . . ?
O38 V13 O26 87.1(3) . . ?
O38 V13 O35 88.3(3) . . ?
O38 V13 V14 116.7(2) . . ?
O30 V13 O38 107.4(3) . . ?
O30 V13 O33 107.5(3) . . ?
O30 V13 O26 105.1(3) . . ?
O30 V13 O35 106.0(3) . . ?
O30 V13 V14 117.2(3) . . ?
O33 V13 O38 144.5(3) . . ?
O33 V13 O26 89.8(3) . . ?
O33 V13 O35 76.2(3) . . ?
O33 V13 V14 38.0(2) . . ?
O26 V13 V14 118.98(19) . . ?
O35 V13 O26 148.5(3) . . ?
O35 V13 V14 38.92(18) . . ?
O43 V10 Nb2 39.34(17) . . ?
O43 V10 O58 92.9(3) . . ?
O43 V10 O59 164.7(3) . . ?
O49 V10 Nb2 115.1(3) . . ?
O49 V10 O43 101.2(4) . . ?
O49 V10 O44 109.6(4) . . ?
O49 V10 O58 110.4(4) . . ?
O49 V10 O59 92.7(4) . . ?
O44 V10 Nb2 39.24(18) . . ?
O44 V10 O43 78.0(3) . . ?
O44 V10 O58 139.9(3) . . ?
O44 V10 O59 91.3(3) . . ?
O58 V10 Nb2 117.8(2) . . ?
O58 V10 O59 88.2(3) . . ?
O59 V10 Nb2 128.0(3) . . ?
O39 V14 V13 120.9(2) . . ?
O31 V14 O39 102.6(4) . . ?
O31 V14 O33 105.5(4) . . ?
O31 V14 O35 104.3(3) . . ?
O31 V14 O27 102.1(3) . . ?
O31 V14 V13 114.6(3) . . ?
O33 V14 O39 150.8(3) . . ?
O33 V14 O35 75.6(3) . . ?
O33 V14 O27 89.8(3) . . ?
O33 V14 V13 37.59(19) . . ?
O35 V14 O39 89.9(3) . . ?
O35 V14 O27 152.5(3) . . ?
O35 V14 V13 38.75(19) . . ?
O27 V14 O39 92.2(3) . . ?
O27 V14 V13 120.6(2) . . ?
N6 C60 H60 113.2 . . ?
N6 C60 O68 134(2) . . ?
O68 C60 H60 113.2 . . ?
N5 C71 H71A 109.5 . . ?
N5 C71 H71B 109.5 . . ?
N5 C71 H71C 109.5 . . ?
H71A C71 H71B 109.5 . . ?
H71A C71 H71C 109.5 . . ?
H71B C71 H71C 109.5 . . ?
O69 C61 H61A 109.5 . . ?
O69 C61 H61B 109.5 . . ?
O69 C61 H61C 109.5 . . ?
H61A C61 H61B 109.5 . . ?
H61A C61 H61C 109.5 . . ?
H61B C61 H61C 109.5 . . ?
C86 O67 H67 109.5 . . ?
O67 C86 H86A 109.5 . . ?
O67 C86 H86B 109.5 . . ?
O67 C86 H86C 109.5 . . ?
H86A C86 H86B 109.5 . . ?
H86A C86 H86C 109.5 . . ?
H86B C86 H86C 109.5 . . ?
C72 N4 C73 123.1(15) . . ?
C72 N4 H4A 106.5 . . ?
C72 N4 H4B 106.5 . . ?
C73 N4 H4A 106.5 . . ?
C73 N4 H4B 106.5 . . ?
H4A N4 H4B 106.5 . . ?

loop_
_geom_bond_atom_site_label_1
_geom_bond_atom_site_label_2
_geom_bond_distance
_geom_bond_site_symmetry_2
_geom_bond_publ_flag
C7 C12 1.3900 . ?
C7 C8 1.3900 . ?
C7 P2 1.807(5) . ?
C12 H12 0.9500 . ?
C12 C11 1.3900 . ?
C11 H11 0.9500 . ?
C11 C10 1.3900 . ?
C10 H10 0.9500 . ?
C10 C9 1.3900 . ?
C9 H9 0.9500 . ?
C9 C8 1.3900 . ?
C8 H8 0.9500 . ?
C38 H38 0.9500 . ?
C38 C37 1.3900 . ?
C38 C39 1.3900 . ?
C37 C42 1.3900 . ?
C37 P7 1.799(5) . ?
C42 H42 0.9500 . ?
C42 C41 1.3900 . ?
C41 H41 0.9500 . ?
C41 C40 1.3900 . ?
C40 H40 0.9500 . ?
C40 C39 1.3900 . ?
C39 H39 0.9500 . ?
C36 H36 0.9500 . ?
C36 C35 1.3900 . ?
C36 C31 1.3900 . ?
C35 H35 0.9500 . ?
C35 C34 1.3900 . ?
C34 H34 0.9500 . ?
C34 C33 1.3900 . ?
C33 H33 0.9500 . ?
C33 C32 1.3900 . ?
C32 H32 0.9500 . ?
C32 C31 1.3900 . ?
C31 P6 1.805(4) . ?
C47 H47 0.9500 . ?
C47 C46 1.3900 . ?
C47 C48 1.3900 . ?
C46 H46 0.9500 . ?
C46 C45 1.3900 . ?
C45 H45 0.9500 . ?
C45 C44 1.3900 . ?
C44 H44 0.9500 . ?
C44 C43 1.3900 . ?
C43 C48 1.3900 . ?
C43 P8 1.813(5) . ?
C48 H48 0.9500 . ?
C2 H2 0.9500 . ?
C2 C1 1.3900 . ?
C2 C3 1.3900 . ?
C1 C6 1.3900 . ?
C1 P1 1.802(5) . ?
C6 H6 0.9500 . ?
C6 C5 1.3900 . ?
C5 H5 0.9500 . ?
C5 C4 1.3900 . ?
C4 H4 0.9500 . ?
C4 C3 1.3900 . ?
C3 H3 0.9500 . ?
C15 H15 0.9500 . ?
C15 C16 1.3900 . ?
C15 C14 1.3900 . ?
C16 H16 0.9500 . ?
C16 C17 1.3900 . ?
C17 H17 0.9500 . ?
C17 C18 1.3900 . ?
C18 H18 0.9500 . ?
C18 C13 1.3900 . ?
C13 C14 1.3900 . ?
C13 P3 1.815(5) . ?
C14 H14 0.9500 . ?
C27 H27 0.9500 . ?
C27 C26 1.3900 . ?
C27 C28 1.3900 . ?
C26 H26 0.9500 . ?
C26 C25 1.3900 . ?
C25 C30 1.3900 . ?
C25 P5 1.811(5) . ?
C30 H30 0.9500 . ?
C30 C29 1.3900 . ?
C29 H29 0.9500 . ?
C29 C28 1.3900 . ?
C28 H28 0.9500 . ?
C19 C20 1.3900 . ?
C19 C24 1.3900 . ?
C19 P4 1.799(6) . ?
C20 H20A 0.9900 . ?
C20 H20B 0.9900 . ?
C20 C21 1.3900 . ?
C21 H21 0.9500 . ?
C21 C22 1.3900 . ?
C22 H22 0.9500 . ?
C22 C23 1.3900 . ?
C23 H23 0.9500 . ?
C23 C24 1.3900 . ?
C24 H24 0.9500 . ?
C57 C54 1.475(19) . ?
C57 O65 1.27(2) . ?
C57 O63 1.160(17) . ?
C56 C52 1.435(19) . ?
C56 O66 1.27(2) . ?
C56 O64 1.228(18) . ?
C54 C53A 1.36(2) . ?
C54 C55A 1.44(2) . ?
C54 C57A 1.439(19) . ?
C54 C55 1.459(19) . ?
C54 C53 1.32(2) . ?
C52 C53A 1.37(2) . ?
C52 C51A 1.434(19) . ?
C52 C56A 1.42(2) . ?
C52 C51 1.438(19) . ?
C52 C53 1.373(19) . ?
C77 H77A 0.9800 . ?
C77 H77B 0.9800 . ?
C77 H77C 0.9800 . ?
C77 N2 1.486(15) . ?
C66 H66A 0.9800 . ?
C66 H66B 0.9800 . ?
C66 H66C 0.9800 . ?
C66 N2 1.484(17) . ?
C76 H76A 0.9800 . ?
C76 H76B 0.9800 . ?
C76 H76C 0.9800 . ?
C76 N8 1.408(15) . ?
C69 H69A 0.9800 . ?
C69 H69B 0.9800 . ?
C69 H69C 0.9800 . ?
C69 N8 1.470(14) . ?
C67 H67A 0.9800 . ?
C67 H67B 0.9800 . ?
C67 H67C 0.9800 . ?
C67 N9 1.497(15) . ?
C68 H68A 0.9800 . ?
C68 H68B 0.9800 . ?
C68 H68C 0.9800 . ?
C68 N9 1.451(15) . ?
C62 H62A 0.9800 . ?
C62 H62B 0.9800 . ?
C62 H62C 0.9800 . ?
C62 N7 1.477(17) . ?
C65 H65A 0.9800 . ?
C65 H65B 0.9800 . ?
C65 H65C 0.9800 . ?
C65 N7 1.53(2) . ?
C72 H72A 0.9500 . ?
C72 H72B 0.9500 . ?
C72 N4 1.162(17) . ?
C73 H73A 0.9800 . ?
C73 H73B 0.9800 . ?
C73 H73C 0.9800 . ?
C73 N4 1.57(2) . ?
C58 H58A 0.9800 . ?
C58 H58B 0.9800 . ?
C58 H58C 0.9800 . ?
C58 N6 1.38(2) . ?
C59 H59A 0.9800 . ?
C59 H59B 0.9800 . ?
C59 H59C 0.9800 . ?
C59 N6 1.49(3) . ?
C53A H53A 0.9500 . ?
C51A H51A 0.9500 . ?
C51A N1A 1.36(2) . ?
C55A H55A 0.9500 . ?
C55A N1A 1.32(2) . ?
C57A O65A 1.23(2) . ?
C57A O63 1.203(18) . ?
C56A O66A 1.28(2) . ?
C56A O64 1.196(19) . ?
C55 H55 0.9500 . ?
C55 N1 1.34(2) . ?
C51 H51 0.9500 . ?
C51 N1 1.31(2) . ?
C63 H63A 0.9800 . ?
C63 H63B 0.9800 . ?
C63 H63C 0.9800 . ?
C63 N7 1.480(18) . ?
C64 H64A 0.9800 . ?
C64 H64B 0.9800 . ?
C64 H64C 0.9800 . ?
C64 N7 1.458(15) . ?
N2 H2A 0.9100 . ?
N2 H2B 0.9100 . ?
N8 H8A 0.8797 . ?
N9 H9A 0.9100 . ?
N9 H9B 0.9100 . ?
N6 C60 1.26(2) . ?
C53 H53 0.9500 . ?
Nb1 O11 1.828(6) . ?
Nb1 O63 2.131(6) . ?
Nb1 O1 2.088(5) . ?
Nb1 O4 2.109(5) . ?
Nb1 O5 2.087(5) . ?
Nb1 O3 2.068(5) . ?
Nb1 O2 2.063(5) . ?
Nb1 V1 3.1927(15) . ?
Nb1 V5 3.1905(14) . ?
Nb1 V4 3.2029(12) . ?
Nb1 V3 3.2311(14) . ?
Nb1 V2 3.1691(13) . ?
Nb2 O42 2.118(6) . ?
Nb2 O43 2.088(6) . ?
Nb2 O40 2.093(6) . ?
Nb2 O50 1.776(7) . ?
Nb2 O44 2.090(6) . ?
Nb2 O64 2.156(6) . ?
Nb2 O41 2.112(5) . ?
Nb2 V7 3.1970(12) . ?
Nb2 V9 3.2075(14) . ?
Nb2 V6 3.2063(17) . ?
Nb2 V10 3.1869(16) . ?
O61 S2 1.373(13) . ?
O65 V4 2.451(11) . ?
O66 V7 2.439(11) . ?
O53 P6 1.529(6) . ?
O53 V7 2.012(5) . ?
O17 P3 1.525(6) . ?
O17 V4 1.998(5) . ?
O34 V12 1.954(6) . ?
O34 V11 1.966(6) . ?
O42 V8 1.969(6) . ?
O42 V9 1.950(6) . ?
O43 V9 1.933(6) . ?
O43 V10 1.937(6) . ?
O37 P6 1.519(6) . ?
O37 V12 1.996(6) . ?
O40 V7 1.935(5) . ?
O40 V6 1.962(6) . ?
O15 P2 1.514(6) . ?
O15 V3 1.979(6) . ?
O38 P7 1.528(6) . ?
O38 V13 1.974(6) . ?
O21 S1 1.490(6) . ?
O21 V1 2.003(6) . ?
O46 V7 1.668(6) . ?
O19 P4 1.518(7) . ?
O19 V5 1.961(6) . ?
O6 V1 1.598(6) . ?
O36 P5 1.524(7) . ?
O36 V11 1.974(7) . ?
O48 V9 1.642(6) . ?
O39 P8 1.531(7) . ?
O39 V14 2.006(7) . ?
O22 S1 1.463(7) . ?
O28 V11 1.584(7) . ?
C70 H70A 0.9800 . ?
C70 H70B 0.9800 . ?
C70 H70C 0.9800 . ?
C70 N5 1.356(15) . ?
C75 H75A 0.9800 . ?
C75 H75B 0.9800 . ?
C75 H75C 0.9800 . ?
C75 N3 1.493(19) . ?
O20 S1 1.501(6) . ?
O20 V5 2.000(6) . ?
O30 V13 1.592(6) . ?
O66A V9 2.462(12) . ?
N5 H5A 0.9100 . ?
N5 H5B 0.9100 . ?
N5 C71 1.466(18) . ?
O32 V12 1.969(6) . ?
O32 V11 1.972(6) . ?
O23 S1 1.440(7) . ?
O14 P2 1.527(6) . ?
O14 V2 2.015(6) . ?
O31 V14 1.587(7) . ?
O24 P4 1.527(7) . ?
O24 V11 1.974(7) . ?
C74 H74A 0.9800 . ?
C74 H74B 0.9800 . ?
C74 H74C 0.9800 . ?
C74 N3 1.466(17) . ?
O18 P4 1.522(6) . ?
O18 V4 1.986(6) . ?
O52 P5 1.513(6) . ?
O52 V7 2.010(6) . ?
O10 V5 1.605(5) . ?
O45 V6 1.585(8) . ?
O55 P7 1.516(6) . ?
O55 V8 1.991(6) . ?
O47 V8 1.588(6) . ?
O9 V4 1.684(5) . ?
O60 S2 1.387(9) . ?
O60 V6 2.026(8) . ?
O56 P7 1.526(6) . ?
O56 V9 1.974(6) . ?
O49 V10 1.615(8) . ?
O33 V13 1.949(7) . ?
O33 V14 1.969(7) . ?
O12 P1 1.513(6) . ?
O12 V1 1.983(6) . ?
O29 V12 1.590(6) . ?
O44 V6 1.932(6) . ?
O44 V10 1.919(6) . ?
O26 P2 1.511(7) . ?
O26 V13 1.988(7) . ?
O1 V1 1.931(5) . ?
O1 V5 1.941(5) . ?
O58 P8 1.523(7) . ?
O58 V10 1.982(7) . ?
N3 H3A 0.9100 . ?
N3 H3B 0.9100 . ?
O4 V4 1.928(5) . ?
O4 V3 1.959(5) . ?
O8 V3 1.610(6) . ?
O62 S2 1.458(14) . ?
O54 P6 1.517(5) . ?
O54 V8 1.997(5) . ?
O35 V13 1.983(7) . ?
O35 V14 1.990(6) . ?
O5 V5 1.936(5) . ?
O5 V4 1.944(5) . ?
O13 P1 1.523(7) . ?
O13 V2 1.978(6) . ?
O16 P3 1.510(6) . ?
O16 V3 1.982(6) . ?
O3 V3 1.955(6) . ?
O3 V2 1.929(5) . ?
O7 V2 1.634(6) . ?
O2 V1 1.936(6) . ?
O2 V2 1.949(5) . ?
O51 P5 1.520(7) . ?
O51 V6 1.964(7) . ?
O59 S2 1.478(9) . ?
O59 V10 1.998(9) . ?
O25 P3 1.516(6) . ?
O25 V12 1.982(6) . ?
O57 P8 1.520(7) . ?
O57 V9 1.996(6) . ?
O41 V7 1.933(5) . ?
O41 V8 1.944(6) . ?
O27 P1 1.526(7) . ?
O27 V14 2.005(7) . ?
V12 V11 3.107(2) . ?
V13 V14 3.095(2) . ?
C60 H60 0.9500 . ?
C60 O68 1.40(2) . ?
C71 H71A 0.9800 . ?
C71 H71B 0.9800 . ?
C71 H71C 0.9800 . ?
O69 C61 1.353(18) . ?
C61 H61A 0.9800 . ?
C61 H61B 0.9800 . ?
C61 H61C 0.9800 . ?
O67 H67 0.8400 . ?
O67 C86 1.38(2) . ?
C86 H86A 0.9800 . ?
C86 H86B 0.9800 . ?
C86 H86C 0.9800 . ?
N4 H4A 0.9100 . ?
N4 H4B 0.9100 . ?

loop_
_geom_torsion_atom_site_label_1
_geom_torsion_atom_site_label_2
_geom_torsion_atom_site_label_3
_geom_torsion_atom_site_label_4
_geom_torsion
_geom_torsion_site_symmetry_1
_geom_torsion_site_symmetry_2
_geom_torsion_site_symmetry_3
_geom_torsion_site_symmetry_4
_geom_torsion_publ_flag
C7 C12 C11 C10 0.0 . . . . ?
C12 C7 C8 C9 0.0 . . . . ?
C12 C7 P2 O15 -54.4(5) . . . . ?
C12 C7 P2 O14 64.6(5) . . . . ?
C12 C7 P2 O26 -174.4(4) . . . . ?
C12 C11 C10 C9 0.0 . . . . ?
C11 C10 C9 C8 0.0 . . . . ?
C10 C9 C8 C7 0.0 . . . . ?
C8 C7 C12 C11 0.0 . . . . ?
C8 C7 P2 O15 130.7(4) . . . . ?
C8 C7 P2 O14 -110.4(4) . . . . ?
C8 C7 P2 O26 10.6(5) . . . . ?
C38 C37 C42 C41 0.0 . . . . ?
C38 C37 P7 O38 116.5(4) . . . . ?
C38 C37 P7 O55 -1.6(5) . . . . ?
C38 C37 P7 O56 -123.6(4) . . . . ?
C37 C38 C39 C40 0.0 . . . . ?
C37 C42 C41 C40 0.0 . . . . ?
C42 C37 P7 O38 -62.8(5) . . . . ?
C42 C37 P7 O55 179.1(4) . . . . ?
C42 C37 P7 O56 57.1(5) . . . . ?
C42 C41 C40 C39 0.0 . . . . ?
C41 C40 C39 C38 0.0 . . . . ?
C39 C38 C37 C42 0.0 . . . . ?
C39 C38 C37 P7 -179.3(5) . . . . ?
C36 C35 C34 C33 0.0 . . . . ?
C36 C31 P6 O53 94.5(4) . . . . ?
C36 C31 P6 O37 -146.3(4) . . . . ?
C36 C31 P6 O54 -25.5(4) . . . . ?
C35 C36 C31 C32 0.0 . . . . ?
C35 C36 C31 P6 -174.4(5) . . . . ?
C35 C34 C33 C32 0.0 . . . . ?
C34 C33 C32 C31 0.0 . . . . ?
C33 C32 C31 C36 0.0 . . . . ?
C33 C32 C31 P6 174.4(5) . . . . ?
C32 C31 P6 O53 -79.9(4) . . . . ?
C32 C31 P6 O37 39.4(4) . . . . ?
C32 C31 P6 O54 160.1(4) . . . . ?
C31 C36 C35 C34 0.0 . . . . ?
C47 C46 C45 C44 0.0 . . . . ?
C46 C47 C48 C43 0.0 . . . . ?
C46 C45 C44 C43 0.0 . . . . ?
C45 C44 C43 C48 0.0 . . . . ?
C45 C44 C43 P8 -178.1(6) . . . . ?
C44 C43 C48 C47 0.0 . . . . ?
C44 C43 P8 O39 -152.5(5) . . . . ?
C44 C43 P8 O58 -34.3(5) . . . . ?
C44 C43 P8 O57 86.3(5) . . . . ?
C48 C47 C46 C45 0.0 . . . . ?
C48 C43 P8 O39 29.4(6) . . . . ?
C48 C43 P8 O58 147.6(5) . . . . ?
C48 C43 P8 O57 -91.9(5) . . . . ?
C2 C1 C6 C5 0.0 . . . . ?
C2 C1 P1 O12 -91.9(5) . . . . ?
C2 C1 P1 O13 148.9(5) . . . . ?
C2 C1 P1 O27 29.5(6) . . . . ?
C1 C2 C3 C4 0.0 . . . . ?
C1 C6 C5 C4 0.0 . . . . ?
C6 C1 P1 O12 82.8(5) . . . . ?
C6 C1 P1 O13 -36.5(5) . . . . ?
C6 C1 P1 O27 -155.9(5) . . . . ?
C6 C5 C4 C3 0.0 . . . . ?
C5 C4 C3 C2 0.0 . . . . ?
C3 C2 C1 C6 0.0 . . . . ?
C3 C2 C1 P1 174.5(6) . . . . ?
C15 C16 C17 C18 0.0 . . . . ?
C16 C15 C14 C13 0.0 . . . . ?
C16 C17 C18 C13 0.0 . . . . ?
C17 C18 C13 C14 0.0 . . . . ?
C17 C18 C13 P3 -174.7(5) . . . . ?
C18 C13 C14 C15 0.0 . . . . ?
C18 C13 P3 O17 67.4(5) . . . . ?
C18 C13 P3 O16 -172.5(4) . . . . ?
C18 C13 P3 O25 -52.5(5) . . . . ?
C14 C15 C16 C17 0.0 . . . . ?
C14 C13 P3 O17 -107.3(4) . . . . ?
C14 C13 P3 O16 12.8(5) . . . . ?
C14 C13 P3 O25 132.8(4) . . . . ?
C27 C26 C25 C30 0.0 . . . . ?
C27 C26 C25 P5 179.0(6) . . . . ?
C26 C27 C28 C29 0.0 . . . . ?
C26 C25 C30 C29 0.0 . . . . ?
C26 C25 P5 O36 25.6(6) . . . . ?
C26 C25 P5 O52 145.8(5) . . . . ?
C26 C25 P5 O51 -93.5(5) . . . . ?
C25 C30 C29 C28 0.0 . . . . ?
C30 C25 P5 O36 -155.4(5) . . . . ?
C30 C25 P5 O52 -35.2(5) . . . . ?
C30 C25 P5 O51 85.5(5) . . . . ?
C30 C29 C28 C27 0.0 . . . . ?
C28 C27 C26 C25 0.0 . . . . ?
C19 C20 C21 C22 0.0 . . . . ?
C20 C19 C24 C23 0.0 . . . . ?
C20 C19 P4 O19 -173.1(5) . . . . ?
C20 C19 P4 O24 67.8(6) . . . . ?
C20 C19 P4 O18 -52.1(6) . . . . ?
C20 C21 C22 C23 0.0 . . . . ?
C21 C22 C23 C24 0.0 . . . . ?
C22 C23 C24 C19 0.0 . . . . ?
C24 C19 C20 C21 0.0 . . . . ?
C24 C19 P4 O19 5.7(7) . . . . ?
C24 C19 P4 O24 -113.4(6) . . . . ?
C24 C19 P4 O18 126.7(6) . . . . ?
C57 C54 C55 N1 -173.3(15) . . . . ?
C57 C54 C53 C52 172.0(13) . . . . ?
C56 C52 C51 N1 174.3(16) . . . . ?
C56 C52 C53 C54 -176.2(14) . . . . ?
C54 C57 O65 V4 166.7(9) . . . . ?
C54 C57 O63 Nb1 -157.8(8) . . . . ?
C54 C55A N1A C51A 2(3) . . . . ?
C54 C57A O63 Nb1 158.4(8) . . . . ?
C54 C55 N1 C51 6(2) . . . . ?
C52 C56 O66 V7 -164.9(9) . . . . ?
C52 C56 O64 Nb2 155.5(8) . . . . ?
C52 C51A N1A C55A -2(3) . . . . ?
C52 C56A O66A V9 167.1(10) . . . . ?
C52 C56A O64 Nb2 -149.6(9) . . . . ?
C52 C51 N1 C55 -4(3) . . . . ?
C58 N6 C60 O68 -176(2) . . . . ?
C59 N6 C60 O68 -27(4) . . . . ?
C53A C54 C55A N1A -10(2) . . . . ?
C53A C54 C57A O65A -16(2) . . . . ?
C53A C54 C57A O63 159.0(14) . . . . ?
C53A C52 C51A N1A 10(2) . . . . ?
C53A C52 C56A O66A 14(2) . . . . ?
C53A C52 C56A O64 -160.1(15) . . . . ?
C51A C52 C53A C54 -17(2) . . . . ?
C51A C52 C56A O66A -155.1(15) . . . . ?
C51A C52 C56A O64 30(2) . . . . ?
C55A C54 C53A C52 18(2) . . . . ?
C55A C54 C57A O65A 155.4(16) . . . . ?
C55A C54 C57A O63 -29(2) . . . . ?
C57A C54 C53A C52 -170.8(13) . . . . ?
C57A C54 C55A N1A 178.0(16) . . . . ?
C56A C52 C53A C54 173.2(13) . . . . ?
C56A C52 C51A N1A 179.8(15) . . . . ?
C55 C54 C53 C52 9(2) . . . . ?
C51 C52 C53 C54 -6(2) . . . . ?
C53 C54 C55 N1 -9(2) . . . . ?
C53 C52 C51 N1 4(2) . . . . ?
O65 C57 C54 C55 -165.9(14) . . . . ?
O65 C57 C54 C53 31(2) . . . . ?
O65 C57 O63 Nb1 15(3) . . . . ?
O66 C56 C52 C51 167.2(14) . . . . ?
O66 C56 C52 C53 -23(2) . . . . ?
O66 C56 O64 Nb2 -23(2) . . . . ?
O65A C57A O63 Nb1 -27(3) . . . . ?
O66A C56A O64 Nb2 36(2) . . . . ?
O63 C57 C54 C55 7(2) . . . . ?
O63 C57 C54 C53 -156.5(15) . . . . ?
O63 C57 O65 V4 -6(2) . . . . ?
O64 C56 C52 C51 -12(2) . . . . ?
O64 C56 C52 C53 157.7(14) . . . . ?
O64 C56 O66 V7 14(2) . . . . ?
O64 C56A O66A V9 -18(2) . . . . ?
P3 C13 C14 C15 174.7(5) . . . . ?
P4 C19 C20 C21 178.8(7) . . . . ?
P4 C19 C24 C23 -178.8(7) . . . . ?
P5 C25 C30 C29 -179.0(6) . . . . ?
P1 C1 C6 C5 -174.7(6) . . . . ?
P2 C7 C12 C11 -175.1(5) . . . . ?
P2 C7 C8 C9 174.8(5) . . . . ?
P8 C43 C48 C47 178.1(6) . . . . ?
P7 C37 C42 C41 179.3(5) . . . . ?
V1 O21 S1 O22 54.0(6) . . . . ?
V1 O21 S1 O20 -64.7(6) . . . . ?
V1 O21 S1 O23 178.7(5) . . . . ?
V1 O12 P1 C1 -114.6(6) . . . . ?
V1 O12 P1 O13 -0.4(8) . . . . ?
V1 O12 P1 O27 125.6(6) . . . . ?
V5 O19 P4 C19 101.4(7) . . . . ?
V5 O19 P4 O24 -139.1(6) . . . . ?
V5 O19 P4 O18 -13.5(8) . . . . ?
V5 O20 S1 O21 65.5(5) . . . . ?
V5 O20 S1 O22 -53.3(6) . . . . ?
V5 O20 S1 O23 -177.8(4) . . . . ?
V4 O17 P3 C13 123.9(5) . . . . ?
V4 O17 P3 O16 6.8(6) . . . . ?
V4 O17 P3 O25 -118.9(5) . . . . ?
V4 O18 P4 C19 -128.3(6) . . . . ?
V4 O18 P4 O19 -9.9(7) . . . . ?
V4 O18 P4 O24 113.8(6) . . . . ?
V3 O15 P2 C7 92.1(6) . . . . ?
V3 O15 P2 O14 -23.1(7) . . . . ?
V3 O15 P2 O26 -149.6(5) . . . . ?
V3 O16 P3 C13 -97.6(6) . . . . ?
V3 O16 P3 O17 18.4(7) . . . . ?
V3 O16 P3 O25 144.5(5) . . . . ?
V2 O14 P2 C7 -128.5(5) . . . . ?
V2 O14 P2 O15 -11.9(6) . . . . ?
V2 O14 P2 O26 113.6(5) . . . . ?
V2 O13 P1 C1 117.7(6) . . . . ?
V2 O13 P1 O12 0.7(7) . . . . ?
V2 O13 P1 O27 -125.0(6) . . . . ?
V7 O53 P6 C31 -113.8(5) . . . . ?
V7 O53 P6 O37 129.0(5) . . . . ?
V7 O53 P6 O54 4.0(6) . . . . ?
V7 O52 P5 C25 135.0(5) . . . . ?
V7 O52 P5 O36 -108.1(6) . . . . ?
V7 O52 P5 O51 16.3(7) . . . . ?
V8 O55 P7 C37 -101.6(6) . . . . ?
V8 O55 P7 O38 142.0(6) . . . . ?
V8 O55 P7 O56 16.5(7) . . . . ?
V8 O54 P6 C31 92.3(5) . . . . ?
V8 O54 P6 O53 -23.7(6) . . . . ?
V8 O54 P6 O37 -148.8(5) . . . . ?
V12 O37 P6 C31 -92.1(6) . . . . ?
V12 O37 P6 O53 23.4(6) . . . . ?
V12 O37 P6 O54 148.8(5) . . . . ?
V12 O25 P3 C13 93.4(6) . . . . ?
V12 O25 P3 O17 -22.6(7) . . . . ?
V12 O25 P3 O16 -148.8(5) . . . . ?
V9 O56 P7 C37 121.1(6) . . . . ?
V9 O56 P7 O38 -122.3(6) . . . . ?
V9 O56 P7 O55 1.9(7) . . . . ?
V9 O57 P8 C43 -127.8(5) . . . . ?
V9 O57 P8 O39 113.4(6) . . . . ?
V9 O57 P8 O58 -10.3(7) . . . . ?
V11 O36 P5 C25 76.5(6) . . . . ?
V11 O36 P5 O52 -39.2(7) . . . . ?
V11 O36 P5 O51 -164.9(5) . . . . ?
V11 O24 P4 C19 -77.5(7) . . . . ?
V11 O24 P4 O19 162.9(5) . . . . ?
V11 O24 P4 O18 36.8(7) . . . . ?
V6 O60 S2 O61 101.5(11) . . . . ?
V6 O60 S2 O62 -141.8(10) . . . . ?
V6 O60 S2 O59 -15.4(12) . . . . ?
V6 O51 P5 C25 -95.7(6) . . . . ?
V6 O51 P5 O36 146.7(6) . . . . ?
V6 O51 P5 O52 20.9(7) . . . . ?
V13 O38 P7 C37 83.0(6) . . . . ?
V13 O38 P7 O55 -159.5(6) . . . . ?
V13 O38 P7 O56 -33.4(7) . . . . ?
V13 O26 P2 C7 -92.2(7) . . . . ?
V13 O26 P2 O15 149.8(6) . . . . ?
V13 O26 P2 O14 24.1(8) . . . . ?
V10 O58 P8 C43 95.9(6) . . . . ?
V10 O58 P8 O39 -146.7(5) . . . . ?
V10 O58 P8 O57 -21.6(7) . . . . ?
V10 O59 S2 O61 -149.6(10) . . . . ?
V10 O59 S2 O60 -28.6(11) . . . . ?
V10 O59 S2 O62 102.0(10) . . . . ?
V14 O39 P8 C43 -85.3(7) . . . . ?
V14 O39 P8 O58 157.9(6) . . . . ?
V14 O39 P8 O57 32.9(7) . . . . ?
V14 O27 P1 C1 72.9(6) . . . . ?
V14 O27 P1 O12 -167.4(5) . . . . ?
V14 O27 P1 O13 -41.4(6) . . . . ?
